data_1564845
loop_
_publ_author_name
'Wang, Lai'
'An, Qiaoshi'
'Yan, Lu'
'Bai, Hai-Rui'
'Jiang, Mengyun'
'Mahmood, Asif'
'Yang, Can'
'Zhi, Hongfu'
'Wang, Jin-Liang'

_publ_section_title
;
 Non-fullerene acceptors with hetero-dihalogenated terminals induce
 significant difference in single crystallography and enable binary
 organic solar cells with 17.5% efficiency
;
_journal_issue 1
_journal_name_full 'Energy &amp; Environmental Science'
_journal_page_first 320
_journal_page_last 333
_journal_paper_doi 10.1039/D1EE01832A
_journal_volume 15
_journal_year 2022
_chemical_formula_moiety 'C90 H102 Cl2 F2 N8 O2 S5'
_chemical_formula_sum 'C90 H102 Cl2 F2 N8 O2 S5'
_chemical_formula_weight 1596.99
_space_group_crystal_system monoclinic
_space_group_IT_number 15
_space_group_name_Hall '-C 2yc'
_space_group_name_H-M_alt 'C 1 2/c 1'
_atom_sites_solution_hydrogens geom
_audit_creation_date 2021-08-03
_audit_creation_method
;
Olex2 1.5-alpha
(compiled 2021.07.19 svn.r715e62df for OlexSys, GUI svn.r6383)
;
_audit_update_record
;
2021-08-06 deposited with the CCDC.	2021-09-22 downloaded from the CCDC.
;
_cell_angle_alpha 90
_cell_angle_beta 107.646(5)
_cell_angle_gamma 90
_cell_formula_units_Z 8
_cell_length_a 26.5046(10)
_cell_length_b 23.0448(11)
_cell_length_c 31.2654(18)
_cell_measurement_reflns_used 7654
_cell_measurement_temperature 99.97(12)
_cell_measurement_theta_max 68.2340
_cell_measurement_theta_min 2.5660
_cell_volume 18198.1(16)
_computing_cell_refinement 'CrysAlisPro 1.171.40.67a (Rigaku OD, 2019)'
_computing_data_collection 'CrysAlisPro 1.171.40.67a (Rigaku OD, 2019)'
_computing_data_reduction 'CrysAlisPro 1.171.40.67a (Rigaku OD, 2019)'
_computing_molecular_graphics 'Olex2 1.5-alpha (Dolomanov et al., 2009)'
_computing_publication_material 'Olex2 1.5-alpha (Dolomanov et al., 2009)'
_computing_structure_refinement 'SHELXL 2014/7 (Sheldrick, 2015)'
_computing_structure_solution 'ShelXT (Sheldrick, 2015)'
_diffrn_ambient_environment N~2~
_diffrn_ambient_temperature 99.97(12)
_diffrn_detector 'Hybrid Pixel Array Detector'
_diffrn_detector_area_resol_mean 10.0000
_diffrn_detector_type HyPix
_diffrn_measured_fraction_theta_full 0.984
_diffrn_measured_fraction_theta_max 0.948
_diffrn_measurement_details
;
List of Runs (angles in degrees, time in seconds):

  # Type    Start    End  Width  t~exp~   \w     \q     \k     \f   Frames
#--------------------------------------------------------------------------
  1  \w    -23.00  26.00   0.50    1.00    --  -46.95  38.00  60.00   98
  2  \w    -67.00 -35.00   0.50    6.00    --  -99.00  61.00-120.00   64
  3  \w    -77.00 -42.00   0.50    6.00    --  -99.00  77.00 -60.00   70
  4  \w    -79.00  20.00   0.50    1.00    --  -46.95  99.00 -59.00  198
  5  \w    -63.00 -27.00   0.50    6.00    --  -99.00  61.00 150.00   72
  6  \w    -60.00 -33.00   0.50    6.00    --  -99.00  61.00  90.00   54
  7  \w    -90.00 -53.00   0.50    6.00    --  -99.00  99.00 -59.00   74
  8  \w    -20.00  27.00   0.50    1.00    --  -46.95  19.00-150.00   94
  9  \w     31.00  59.00   0.50    1.00    --   46.95 -99.00-165.00   56
 10  \w     31.00 104.00   0.50    6.00    --  103.25 -99.00-165.00  146
 11  \w     48.00 104.00   0.50    6.00    --  103.25 -94.00-120.00  112
 12  \w     41.00  70.00   0.50    6.00    --  103.25 -61.00-120.00   58
 13  \w     32.00  74.00   0.50    6.00    --  103.25 -61.00-150.00   84
 14  \w     32.00  71.00   0.50    6.00    --  103.25 -61.00 -30.00   78
 15  \w     36.00  75.00   0.50    6.00    --  103.25 -61.00   0.00   78
 16  \w     32.00  75.00   0.50    6.00    --  103.25 -61.00  60.00   86
 17  \w     31.00  68.00   0.50    6.00    --  103.25 -61.00  90.00   74
 18  \w    111.00 161.00   0.50    6.00    --  103.25  15.00 120.00  100
 19  \w     99.00 141.00   0.50    6.00    --  103.25  99.00 -59.00   84
 20  \w     92.00 165.00   0.50    6.00    --  103.25  45.00-120.00  146
 21  \w   -101.00 -76.00   0.50    6.00    --  -99.00 -77.00 150.00   50
 22  \w   -118.00 -75.00   0.50    1.00    --  -46.95-125.00   0.00   86
 23  \w   -115.00 -78.00   0.50    1.00    --  -46.95-125.00 -30.00   74
 24  \w   -161.00-106.00   0.50    6.00    --  -99.00 -99.00-165.00  110
 25  \w   -167.00-138.00   0.50    6.00    --  -99.00 -77.00 150.00   58
;
_diffrn_measurement_device 'four-circle diffractometer'
_diffrn_measurement_device_type 'XtaLAB Synergy R, HyPix'
_diffrn_measurement_method '\w scans'
_diffrn_orient_matrix_type 'CrysAlisPro convention (1999,Acta A55,543-557)'
_diffrn_orient_matrix_UB_11 -0.0204756000
_diffrn_orient_matrix_UB_12 -0.0242042000
_diffrn_orient_matrix_UB_13 0.0376524000
_diffrn_orient_matrix_UB_21 -0.0119129000
_diffrn_orient_matrix_UB_22 -0.0585957000
_diffrn_orient_matrix_UB_23 -0.0246017000
_diffrn_orient_matrix_UB_31 0.0562087000
_diffrn_orient_matrix_UB_32 -0.0211497000
_diffrn_orient_matrix_UB_33 0.0255545000
_diffrn_radiation_monochromator mirror
_diffrn_radiation_probe x-ray
_diffrn_radiation_type 'Cu K\a'
_diffrn_radiation_wavelength 1.54184
_diffrn_reflns_av_R_equivalents 0.0492
_diffrn_reflns_av_unetI/netI 0.0417
_diffrn_reflns_Laue_measured_fraction_full 0.984
_diffrn_reflns_Laue_measured_fraction_max 0.948
_diffrn_reflns_limit_h_max 33
_diffrn_reflns_limit_h_min -31
_diffrn_reflns_limit_k_max 28
_diffrn_reflns_limit_k_min -28
_diffrn_reflns_limit_l_max 38
_diffrn_reflns_limit_l_min -39
_diffrn_reflns_number 64918
_diffrn_reflns_point_group_measured_fraction_full 0.984
_diffrn_reflns_point_group_measured_fraction_max 0.948
_diffrn_reflns_theta_full 67.684
_diffrn_reflns_theta_max 75.565
_diffrn_reflns_theta_min 2.596
_diffrn_source 'Rotating-anode X-ray tube'
_diffrn_source_type 'PhotonJet R (Cu) X-ray Source'
_exptl_absorpt_coefficient_mu 2.131
_exptl_absorpt_correction_T_max 1.00000
_exptl_absorpt_correction_T_min 0.66022
_exptl_absorpt_correction_type multi-scan
_exptl_absorpt_process_details
;
CrysAlisPro 1.171.40.67a (Rigaku Oxford Diffraction, 2019)
Empirical absorption correction using spherical harmonics,
 implemented in SCALE3 ABSPACK scaling algorithm.
;
_exptl_crystal_colour 'dull dark black'
_exptl_crystal_colour_lustre dull
_exptl_crystal_colour_modifier dark
_exptl_crystal_colour_primary black
_exptl_crystal_density_diffrn 1.166
_exptl_crystal_description block
_exptl_crystal_F_000 6768
_exptl_crystal_size_max 0.65
_exptl_crystal_size_mid 0.21
_exptl_crystal_size_min 0.21
_refine_diff_density_max 0.790
_refine_diff_density_min -0.419
_refine_diff_density_rms 0.085
_refine_ls_extinction_method none
_refine_ls_goodness_of_fit_ref 1.022
_refine_ls_hydrogen_treatment constr
_refine_ls_matrix_type full
_refine_ls_number_parameters 1024
_refine_ls_number_reflns 17918
_refine_ls_number_restraints 389
_refine_ls_restrained_S_all 1.030
_refine_ls_R_factor_all 0.2140
_refine_ls_R_factor_gt 0.1481
_refine_ls_shift/su_max 0.032
_refine_ls_shift/su_mean 0.004
_refine_ls_structure_factor_coef Fsqd
_refine_ls_weighting_details 'w=1/[\s^2^(Fo^2^)+(0.1900P)^2^+20.0000P] where P=(Fo^2^+2Fc^2^)/3'
_refine_ls_weighting_scheme calc
_refine_ls_wR_factor_gt 0.3777
_refine_ls_wR_factor_ref 0.4448
_reflns_Friedel_coverage 0.000
_reflns_number_gt 6567
_reflns_number_total 17918
_reflns_threshold_expression 'I > 2\s(I)'
_cod_data_source_file d1ee01832a2.cif
_cod_data_source_block tx4020a
_cod_depositor_comments 'Adding full bibliography for 1564845--1564847.cif.'
_cod_database_code 1564845
_shelx_shelxl_version_number 2014/7
_chemical_oxdiff_formula CHNOFSCl
_shelx_space_group_comment
;
The symmetry employed for this shelxl refinement is uniquely defined
by the following loop, which should always be used as a source of
symmetry information in preference to the above space-group names.
They are only intended as comments.
;
_shelx_estimated_absorpt_t_max 0.663
_shelx_estimated_absorpt_t_min 0.338
_olex2_refinement_description
;
1. Fixed Uiso
 At 1.2 times of:
  All C(H) groups, All C(H,H) groups
 At 1.5 times of:
  All C(H,H,H) groups
2. Restrained distances
 C012-C022
 1.54 with sigma of 0.001
 C022-C02A
 1.54 with sigma of 0.001
 C02A-C024
 1.54 with sigma of 0.001
 C024-C029
 1.54 with sigma of 0.001
 C029-C21
 1.54 with sigma of 0.001
 C21-C23
 1.54 with sigma of 0.001
 C23-C68
 1.54 with sigma of 0.001
 C00F-C00R
 1.54 with sigma of 0.001
 C00F-N10
 1.34 with sigma of 0.02
 C1-C010
 1.54 with sigma of 0.001
 C89-C59
 1.54 with sigma of 0.001
 C59-C58
 1.54 with sigma of 0.001
 C58-C02D
 1.54 with sigma of 0.001
 C02D-C01O
 1.54 with sigma of 0.001
 C01O-C017
 1.54 with sigma of 0.001
 C026-C49
 2.8 with sigma of 0.02
 C49-C83
 1.54 with sigma of 0.001
 C49-C20
 1.54 with sigma of 0.001
 C20-C026
 1.54 with sigma of 0.001
 C026-C020
 1.54 with sigma of 0.001
 C02E-C37
 1.54 with sigma of 0.001
 C37-C30
 1.54 with sigma of 0.001
 C02E-C02B
 1.54 with sigma of 0.001
 C02B-C021
 1.54 with sigma of 0.001
 C021-C027
 1.54 with sigma of 0.001
 C027-C01V
 1.54 with sigma of 0.001
 C01V-C01Y
 1.54 with sigma of 0.001
 C01Y-C025
 1.54 with sigma of 0.001
 C025-C02C
 1.54 with sigma of 0.001
 C02C-C02J
 1.54 with sigma of 0.001
 C01W-C01Q
 1.54 with sigma of 0.001
 C01W-C028
 1.54 with sigma of 0.001
 C028-C02G
 1.54 with sigma of 0.001
 C02G-C29
 1.54 with sigma of 0.001
 C17-C89
 1.54 with sigma of 0.001
 C3-C17
 1.54 with sigma of 0.001
 C0AA-C3
 1.54 with sigma of 0.001
 C16-C94
 1.54 with sigma of 0.001
 C13-C19
 1.54 with sigma of 0.001
 C97-C13
 1.54 with sigma of 0.001
 C19-C97
 2.8 with sigma of 0.02
 C0AA-C16
 1.54 with sigma of 0.001
 C94-C1AA
 1.54 with sigma of 0.001
 C0AA_$1-C3
 3.5 with sigma of 0.02
 C01B-C019
 3.4 with sigma of 0.02
 C01B-C83_$2
 3.5 with sigma of 0.02
 C89-C3
 2.5 with sigma of 0.02
 C30_$2-C29
 3.8 with sigma of 0.01
 C20-C83
 2.5 with sigma of 0.02
 F6A-Cl
 2.8 with sigma of 0.01
 F6A-C01T
 1.7 with sigma of 0.01
 C17-C0AA
 2.5 with sigma of 0.01
 C29-C00N
 3.7 with sigma of 0.001
 C29-C30_$2
 3.9 with sigma of 0.001
 Cl-C01P \\sim F1-C01P
 with sigma of 0.02
 F009-C01L \\sim Cl0-C01L
 with sigma of 0.02
 F-C01U \\sim Cl1-C01U
 with sigma of 0.02
3. Rigid bond restraints
 C1AA, C94, C16, C0AA, C3, C17, C89, C59, C58, C02D, C01O
 with sigma for 1-2 distances of 0.001 and sigma for 1-3 distances of 0.001
 C012, C022, C02A, C024, C029, C21, C23, C68, C19, C13, C97
 with sigma for 1-2 distances of 0.001 and sigma for 1-3 distances of 0.001
 C83, C49, C20, C026, C020, C01Z, C01W, C028, C02G, C29
 with sigma for 1-2 distances of 0.001 and sigma for 1-3 distances of 0.001
 C30, C37, C02E, C02B, C021, C027, C01V, C019, C01Y, C025, C02C, C02J
 with sigma for 1-2 distances of 0.001 and sigma for 1-3 distances of 0.001
 F6A, Cl6, Cl, F1
 with sigma for 1-2 distances of 0.0013 and sigma for 1-3 distances of 0.0013
 Cl1, F, F009, Cl0
 with sigma for 1-2 distances of 0.0001 and sigma for 1-3 distances of 0.0001
4. Uiso/Uaniso restraints and constraints
C1AA \\sim C94 \\sim C16 \\sim C0AA \\sim C3 \\sim C17 \\sim C89 \\sim C59
\\sim C58 \\sim C02D \\sim C01O: within 2A with sigma of 0.04 and sigma for
terminal atoms of 0.08 within 2A
C012 \\sim C022 \\sim C02A \\sim C024 \\sim C029 \\sim C21 \\sim C23 \\sim C68
\\sim C19 \\sim C13 \\sim C97: within 2A with sigma of 0.001 and sigma for
terminal atoms of 0.002 within 2A
C83 \\sim C49 \\sim C20 \\sim C026 \\sim C020 \\sim C01Z \\sim C01W \\sim C028
\\sim C02G \\sim C29: within 2A with sigma of 0.04 and sigma for terminal atoms
of 0.08 within 2A
C30 \\sim C37 \\sim C02E \\sim C02B \\sim C021 \\sim C027 \\sim C01V \\sim C019
\\sim C01Y \\sim C025 \\sim C02C \\sim C02J: within 2A with sigma of 0.04 and
sigma for terminal atoms of 0.08 within 2A
F6A \\sim Cl6 \\sim Cl \\sim F1: within 2A with sigma of 0.001 and sigma for
terminal atoms of 0.002 within 2A
Cl1 \\sim F \\sim F009 \\sim Cl0: within 2A with sigma of 0.001 and sigma for
terminal atoms of 0.002 within 2A
Cl0 \\sim F009 \\sim Cl1 \\sim F: within 2A with sigma of 0.001 and sigma for
terminal atoms of 0.002 within 2A
5. Others
 Fixed Sof: Cl(0.75) F(0.5) F009(0.5) Cl6(0.25) F1(0.75) F6A(0.25) Cl0(0.5)
 Cl1(0.5)
6.a Ternary CH refined with riding coordinates:
 C01Q(H01Q), C01V(H01V)
6.b Secondary CH2 refined with riding coordinates:
 C012(H01A,H01B), C019(H01C,H01D), C01B(H01E,H01F), C01O(H01G,H01H), C01W(H01K,
 H01L), C01Y(H01M,H01O), C01Z(H01P,H01S), C020(H02A,H02B), C021(H02C,H02D),
 C022(H02E,H02F), C024(H02G,H02H), C025(H02I,H02J), C026(H02K,H02L), C027(H02M,
 H02N), C028(H02O,H02P), C029(H02Q,H02R), C02A(H02S,H02T), C02B(H02U,H02V),
 C02C(H02W,H02X), C02D(H02Y,H), C02E(H02Z,HA), C02G(H02,HB), C20(H20A,H20B),
 C21(H21A,H21B), C23(H23A,H23B), C37(H37A,H37B), C49(H49A,H49B), C58(H58A,H58B),
  C68(H68A,H68B), C19(H19A,H19B), C13(H13A,H13B), C59(H59A,H59B), C89(H89A,
 H89B), C17(H17A,H17B), C3(H3A,H3B), C0AA(H0AA,H0AB), C16(H16A,H16B), C94(H94A,
 H94B)
6.c Aromatic/amide H refined with riding coordinates:
 C00S(H00S), C014(H014), C01I(H01I), C01J(H01J), C01N(H01N), C01R(H01R)
6.d Idealised Me refined as rotating group:
 C02J(H1,HC,HD), C29(H29A,H29B,H29C), C30(H30A,H30B,H30C), C83(H83A,H83B,H83C),
  C97(H97A,H97B,H97C), C1AA(H1AA,H1AB,H1AC)
;
_smtbx_masks_void_probe_radius 1.2
_smtbx_masks_void_truncation_radius 1.2
_olex2_submission_special_instructions 'No special instructions were received'
_oxdiff_exptl_absorpt_empirical_details
;
Empirical correction (ABSPACK) includes:
- Absorption correction using spherical harmonics
- Frame scaling
;
_oxdiff_exptl_absorpt_empirical_full_max 2.258
_oxdiff_exptl_absorpt_empirical_full_min 0.553

loop_
_space_group_symop_operation_xyz
'x, y, z'
'-x, y, -z+1/2'
'x+1/2, y+1/2, z'
'-x+1/2, y+1/2, -z+1/2'
'-x, -y, -z'
'x, -y, z-1/2'
'-x+1/2, -y+1/2, -z'
'x+1/2, -y+1/2, z-1/2'

loop_
_atom_site_label
_atom_site_type_symbol
_atom_site_fract_x
_atom_site_fract_y
_atom_site_fract_z
_atom_site_U_iso_or_equiv
_atom_site_adp_type
_atom_site_occupancy
_atom_site_site_symmetry_order
_atom_site_calc_flag
_atom_site_refinement_flags_posn
_atom_site_refinement_flags_adp
_atom_site_refinement_flags_occupancy
_atom_site_disorder_assembly
_atom_site_disorder_group
S001 S 0.09637(2) 0.68472(3) 0.26097(2) 0.1564(2) Uani 1 1 d . . . . .
S002 S 0.41501(2) 0.54528(3) 0.50937(2) 0.1499(2) Uani 1 1 d . . . . .
S003 S 0.35256(2) 0.38574(3) 0.45260(2) 0.1664(2) Uani 1 1 d . . . . .
S004 S 0.07813(2) 0.50373(3) 0.24403(2) 0.1726(2) Uani 1 1 d . . . . .
S005 S 0.19065(3) 0.32365(4) 0.31728(3) 0.2337(4) Uani 1 1 d . . . . .
Cl Cl 0.62267(5) 0.79849(8) 0.64795(5) 0.2851(4) Uani 0.75 1 d D U P A 1
F F 0.04544(11) 1.04480(11) 0.21978(9) 0.1830(4) Uani 0.5 1 d D U P B 1
F009 F -0.04865(16) 1.03324(15) 0.16614(11) 0.2401(4) Uani 0.5 1 d D U P C 2
O00A O 0.48033(5) 0.62643(7) 0.55499(5) 0.1689(6) Uani 1 1 d . . . . .
O00B O 0.08375(5) 0.79884(7) 0.24927(5) 0.1664(6) Uani 1 1 d . . . . .
N00C N 0.18754(6) 0.58168(8) 0.33518(5) 0.1604(6) Uani 1 1 d . . . . .
N00D N 0.28992(6) 0.53571(7) 0.41891(5) 0.1503(6) Uani 1 1 d . . . . .
C00E C 0.37393(7) 0.49400(10) 0.47786(6) 0.1473(8) Uani 1 1 d . . . . .
C00F C 0.60706(6) 0.43828(2) 0.62812(3) 0.1977(10) Uani 1 1 d D . . . .
C00H C 0.03871(7) 0.67249(10) 0.21585(7) 0.1493(8) Uani 1 1 d . . . . .
C00I C 0.02556(9) 0.87226(10) 0.20744(8) 0.1579(9) Uani 1 1 d . . . . .
C00J C 0.32459(7) 0.49442(9) 0.44270(7) 0.1445(8) Uani 1 1 d . . . . .
C00K C 0.20635(8) 0.52803(10) 0.34837(7) 0.1628(9) Uani 1 1 d . . . . .
C00L C 0.00215(7) 0.77435(9) 0.19170(6) 0.1433(8) Uani 1 1 d . . . . .
N00M N 0.23916(9) 0.34926(9) 0.35767(8) 0.2125(10) Uani 1 1 d . . . . .
C00N C 0.39251(2) 0.43754(9) 0.48676(2) 0.1548(8) Uani 1 1 d D . . . .
C00O C 0.04287(8) 0.81413(11) 0.21993(7) 0.1594(9) Uani 1 1 d . . . . .
C00P C 0.10762(7) 0.61332(10) 0.26790(7) 0.1566(8) Uani 1 1 d . . . . .
C00Q C 0.58887(8) 0.54500(12) 0.62490(8) 0.1656(10) Uani 1 1 d . . . . .
C00R C 0.61889(7) 0.50122(2) 0.64464(3) 0.1739(10) Uani 1 1 d D . . . .
C00S C 0.00383(7) 0.71508(10) 0.19030(7) 0.1586(8) Uani 1 1 d . . . . .
H00S H -0.0240 0.6992 0.1676 0.190 Uiso 1 1 calc R U . . .
C00T C 0.23186(8) 0.40593(11) 0.35793(9) 0.1771(10) Uani 1 1 d . . . . .
C00U C 0.25170(8) 0.50655(10) 0.38574(7) 0.1727(9) Uani 1 1 d . . . . .
N00V N 0.15661(8) 0.38242(9) 0.29998(7) 0.2086(10) Uani 1 1 d . . . . .
C00W C 0.06951(8) 0.57780(10) 0.23593(7) 0.1644(9) Uani 1 1 d . . . . .
C00X C 0.17322(8) 0.48610(10) 0.32149(7) 0.1582(8) Uani 1 1 d . . . . .
C00Y C 0.02959(7) 0.61334(11) 0.20667(7) 0.1615(8) Uani 1 1 d . . . . .
C00Z C -0.02224(9) 0.87043(10) 0.17258(8) 0.1613(9) Uani 1 1 d . . . . .
C010 C -0.08302(4) 0.79387(2) 0.13046(6) 0.1744(9) Uani 1 1 d D . . . .
C011 C 0.45891(7) 0.49110(10) 0.53600(7) 0.1514(8) Uani 1 1 d . . . . .
C012 C -0.01778(3) 0.58994(11) 0.17094(2) 0.31834(17) Uani 1 1 d D U . . .
H01A H -0.0474 0.6162 0.1672 0.382 Uiso 1 1 calc R U . . .
H01B H -0.0275 0.5526 0.1805 0.382 Uiso 1 1 calc R U . . .
C013 C 0.52012(8) 0.60661(11) 0.58200(7) 0.1583(9) Uani 1 1 d . . . . .
C014 C 0.05148(10) 0.92280(12) 0.22479(8) 0.1810(11) Uani 1 1 d . . . . .
H014 H 0.0842 0.9212 0.2468 0.217 Uiso 1 1 calc R U . . .
C015 C -0.03793(8) 0.81011(10) 0.16183(7) 0.1561(9) Uani 1 1 d . . . . .
C016 C 0.14402(7) 0.57402(10) 0.29868(7) 0.1632(9) Uani 1 1 d . . . . .
C017 C 0.44175(3) 0.43598(2) 0.52056(5) 0.1595(8) Uani 1 1 d D . . . .
C018 C 0.53720(8) 0.54546(10) 0.58986(7) 0.1656(9) Uani 1 1 d . . . . .
C019 C 0.20981(8) 0.63943(10) 0.34734(8) 0.2027(2) Uani 1 1 d D U . . .
H01C H 0.1829 0.6676 0.3327 0.243 Uiso 1 1 calc R U . . .
H01D H 0.2168 0.6441 0.3794 0.243 Uiso 1 1 calc R U . . .
C01A C 0.60249(8) 0.60518(12) 0.63754(8) 0.1770(10) Uani 1 1 d . . . . .
C01B C 0.28155(8) 0.58669(11) 0.44441(7) 0.1797(10) Uani 1 1 d D . . . .
H01E H 0.2798 0.6208 0.4258 0.216 Uiso 1 1 calc R U . . .
H01F H 0.3124 0.5910 0.4705 0.216 Uiso 1 1 calc R U . . .
C01C C 0.26245(8) 0.44697(11) 0.38900(7) 0.1635(9) Uani 1 1 d . . . . .
C01D C 0.56262(9) 0.64177(11) 0.61219(8) 0.1669(10) Uani 1 1 d . . . . .
C01E C 0.18445(9) 0.42745(12) 0.32500(8) 0.1817(10) Uani 1 1 d . . . . .
N01F N -0.14925(9) 0.86402(12) 0.07730(9) 0.2563(12) Uani 1 1 d . . . . .
C01G C -0.11996(10) 0.83223(12) 0.10163(9) 0.2123(11) Uani 1 1 d . . . . .
C01H C 0.30991(8) 0.43933(10) 0.42507(7) 0.1582(9) Uani 1 1 d . . . . .
C01I C 0.50969(8) 0.49932(11) 0.56987(7) 0.1665(9) Uani 1 1 d . . . . .
H01I H 0.5270 0.4645 0.5799 0.200 Uiso 1 1 calc R U . . .
C01J C 0.64661(10) 0.63173(13) 0.66868(9) 0.1892(12) Uani 1 1 d . . . . .
H01J H 0.6730 0.6093 0.6880 0.227 Uiso 1 1 calc R U . . .
C01K C 0.13442(8) 0.51779(10) 0.28932(8) 0.1763(9) Uani 1 1 d . . . . .
C01L C -0.01959(12) 0.97447(11) 0.17377(9) 0.1860(12) Uani 1 1 d D . . . .
C01N C 0.56645(10) 0.70057(13) 0.61348(8) 0.1782(11) Uani 1 1 d . . . . .
H01N H 0.5403 0.7238 0.5947 0.214 Uiso 1 1 calc R U . . .
C01O C 0.47086(2) 0.37782(2) 0.53390(2) 0.1866(4) Uani 1 1 d D U . . .
H01G H 0.5088 0.3844 0.5444 0.224 Uiso 1 1 calc R U . . .
H01H H 0.4632 0.3524 0.5080 0.224 Uiso 1 1 calc R U . . .
C01P C 0.61092(10) 0.72468(11) 0.64391(10) 0.1834(12) Uani 1 1 d D . . . .
C01Q C 0.23155(5) 0.58632(2) 0.46070(2) 0.1872(11) Uani 1 1 d D . . . .
H01Q H 0.2008 0.5850 0.4337 0.225 Uiso 1 1 calc R U . . .
C01R C -0.04560(10) 0.92372(12) 0.15536(8) 0.1817(11) Uani 1 1 d . . . . .
H01R H -0.0775 0.9250 0.1323 0.218 Uiso 1 1 calc R U . . .
N01S N 0.70581(8) 0.50820(12) 0.70964(8) 0.2228(11) Uani 1 1 d . . . . .
C01T C 0.64978(9) 0.68983(13) 0.66992(9) 0.1994(13) Uani 1 1 d D . . . .
C01U C 0.02759(12) 0.97852(14) 0.20875(10) 0.1993(13) Uani 1 1 d D . . . .
C01V C 0.25212(3) 0.65231(2) 0.33797(2) 0.22437(16) Uani 1 1 d D U . . .
H01V H 0.2798 0.6251 0.3541 0.269 Uiso 1 1 calc R U . . .
C01W C 0.23063(3) 0.52987(2) 0.48680(2) 0.2054(5) Uani 1 1 d D U . . .
H01K H 0.1955 0.5259 0.4900 0.246 Uiso 1 1 calc R U . . .
H01L H 0.2355 0.4978 0.4684 0.246 Uiso 1 1 calc R U . . .
C01X C 0.66595(10) 0.50338(14) 0.67984(9) 0.2078(12) Uani 1 1 d . . . . .
C01Y C 0.24573(2) 0.64682(6) 0.28751(2) 0.2350(3) Uani 1 1 d D U . . .
H01M H 0.2334 0.6078 0.2783 0.282 Uiso 1 1 calc R U . . .
H01O H 0.2178 0.6732 0.2716 0.282 Uiso 1 1 calc R U . . .
C01Z C 0.22821(9) 0.64198(15) 0.48369(10) 0.2427(3) Uani 1 1 d . U . . .
H01P H 0.2274 0.6735 0.4629 0.291 Uiso 1 1 calc R U . . .
H01S H 0.2602 0.6464 0.5088 0.291 Uiso 1 1 calc R U . . .
C020 C 0.18179(6) 0.64825(2) 0.50083(3) 0.2725(3) Uani 1 1 d D U . . .
H02A H 0.1860 0.6225 0.5262 0.327 Uiso 1 1 calc R U . . .
H02B H 0.1498 0.6371 0.4775 0.327 Uiso 1 1 calc R U . . .
C021 C 0.23614(2) 0.76403(2) 0.32748(2) 0.2767(7) Uani 1 1 d D U . . .
H02C H 0.2001 0.7533 0.3255 0.332 Uiso 1 1 calc R U . . .
H02D H 0.2381 0.7657 0.2970 0.332 Uiso 1 1 calc R U . . .
C022 C -0.00688(2) 0.58273(2) 0.12558(2) 0.31916(12) Uani 1 1 d D U . . .
H02E H 0.0266 0.5630 0.1297 0.383 Uiso 1 1 calc R U . . .
H02F H -0.0053 0.6203 0.1121 0.383 Uiso 1 1 calc R U . . .
C024 C -0.06541(2) 0.48701(2) 0.11232(2) 0.32105(13) Uani 1 1 d D U . . .
H02G H -0.0742 0.4921 0.1400 0.385 Uiso 1 1 calc R U . . .
H02H H -0.0343 0.4624 0.1186 0.385 Uiso 1 1 calc R U . . .
C025 C 0.29414(2) 0.65855(4) 0.27129(2) 0.2643(8) Uani 1 1 d D U . . .
H02I H 0.3241 0.6379 0.2911 0.317 Uiso 1 1 calc R U . . .
H02J H 0.3022 0.6997 0.2750 0.317 Uiso 1 1 calc R U . . .
C026 C 0.17651(2) 0.71125(2) 0.51535(2) 0.3005(2) Uani 1 1 d D U . . .
H02K H 0.2068 0.7203 0.5410 0.361 Uiso 1 1 calc R U . . .
H02L H 0.1775 0.7370 0.4911 0.361 Uiso 1 1 calc R U . . .
C027 C 0.27245(2) 0.71426(2) 0.35165(3) 0.2879(3) Uani 1 1 d D U . . .
H02M H 0.2784 0.7185 0.3837 0.345 Uiso 1 1 calc R U . . .
H02N H 0.3064 0.7186 0.3463 0.345 Uiso 1 1 calc R U . . .
C028 C 0.27096(3) 0.52266(2) 0.53371(2) 0.2390(4) Uani 1 1 d D U . . .
H02O H 0.2583 0.5434 0.5554 0.287 Uiso 1 1 calc R U . . .
H02P H 0.3043 0.5400 0.5337 0.287 Uiso 1 1 calc R U . . .
C029 C -0.11191(2) 0.45717(2) 0.07732(2) 0.32243(13) Uani 1 1 d D U . . .
H02Q H -0.1445 0.4777 0.0754 0.387 Uiso 1 1 calc R U . . .
H02R H -0.1063 0.4589 0.0481 0.387 Uiso 1 1 calc R U . . .
C02A C -0.05291(2) 0.54653(2) 0.09553(2) 0.31992(13) Uani 1 1 d D U . . .
H02S H -0.0459 0.5403 0.0672 0.384 Uiso 1 1 calc R U . . .
H02T H -0.0847 0.5700 0.0893 0.384 Uiso 1 1 calc R U . . .
C02B C 0.24547(2) 0.82594(2) 0.34682(2) 0.3274(8) Uani 1 1 d D U . . .
H02U H 0.2466 0.8246 0.3781 0.393 Uiso 1 1 calc R U . . .
H02V H 0.2798 0.8392 0.3457 0.393 Uiso 1 1 calc R U . . .
C02C C 0.29024(2) 0.64207(3) 0.22266(2) 0.3061(7) Uani 1 1 d D U . . .
H02W H 0.2579 0.6579 0.2023 0.367 Uiso 1 1 calc R U . . .
H02X H 0.2889 0.6002 0.2195 0.367 Uiso 1 1 calc R U . . .
C02D C 0.45287(2) 0.34894(2) 0.57125(2) 0.2701(3) Uani 1 1 d D U . . .
H02Y H 0.4146 0.3469 0.5629 0.324 Uiso 1 1 calc R U . . .
H H 0.4659 0.3702 0.5992 0.324 Uiso 1 1 calc R U . . .
C02E C 0.20335(2) 0.87058(2) 0.32237(3) 0.2954(9) Uani 1 1 d D U . . .
H02Z H 0.1976 0.8691 0.2902 0.354 Uiso 1 1 calc R U . . .
HA H 0.1700 0.8632 0.3282 0.354 Uiso 1 1 calc R U . . .
C02G C 0.28053(2) 0.45870(2) 0.54820(2) 0.2809(4) Uani 1 1 d D U . . .
H02 H 0.2539 0.4473 0.5621 0.337 Uiso 1 1 calc R U . . .
HB H 0.2752 0.4352 0.5214 0.337 Uiso 1 1 calc R U . . .
C02J C 0.33837(2) 0.66589(4) 0.21040(2) 0.3924(8) Uani 1 1 d D U . . .
H1 H 0.3351 0.6561 0.1798 0.589 Uiso 1 1 calc R U . . .
HC H 0.3702 0.6491 0.2299 0.589 Uiso 1 1 calc R U . . .
HD H 0.3398 0.7073 0.2138 0.589 Uiso 1 1 calc R U . . .
C20 C 0.12555(2) 0.72330(2) 0.52778(2) 0.4016(3) Uani 1 1 d D U . . .
H20A H 0.1264 0.6966 0.5520 0.482 Uiso 1 1 calc R U . . .
H20B H 0.0968 0.7104 0.5022 0.482 Uiso 1 1 calc R U . . .
C21 C -0.11730(3) 0.39334(2) 0.08982(3) 0.32387(13) Uani 1 1 d D U . . .
H21A H -0.1244 0.3965 0.1184 0.389 Uiso 1 1 calc R U . . .
H21B H -0.0812 0.3791 0.0972 0.389 Uiso 1 1 calc R U . . .
C23 C -0.15024(3) 0.34006(2) 0.06813(2) 0.32507(12) Uani 1 1 d D U . . .
H23A H -0.1822 0.3381 0.0771 0.390 Uiso 1 1 calc R U . . .
H23B H -0.1300 0.3049 0.0783 0.390 Uiso 1 1 calc R U . . .
C29 C 0.33534(2) 0.44393(3) 0.58093(2) 0.3884(6) Uani 1 1 d D U . . .
H29A H 0.3622 0.4637 0.5718 0.583 Uiso 1 1 calc R U . . .
H29B H 0.3411 0.4028 0.5807 0.583 Uiso 1 1 calc R U . . .
H29C H 0.3369 0.4560 0.6107 0.583 Uiso 1 1 calc R U . . .
C30 C 0.18341(2) 0.97357(2) 0.31607(2) 0.4302(12) Uani 1 1 d D U . . .
H30A H 0.1978 0.9984 0.2980 0.645 Uiso 1 1 calc R U . . .
H30B H 0.1724 0.9966 0.3372 0.645 Uiso 1 1 calc R U . . .
H30C H 0.1535 0.9529 0.2971 0.645 Uiso 1 1 calc R U . . .
C37 C 0.22598(2) 0.92994(2) 0.34148(2) 0.3767(9) Uani 1 1 d D U . . .
H37A H 0.2594 0.9374 0.3359 0.452 Uiso 1 1 calc R U . . .
H37B H 0.2313 0.9318 0.3735 0.452 Uiso 1 1 calc R U . . .
C49 C 0.10719(3) 0.78167(2) 0.54190(2) 0.4457(3) Uani 1 1 d D U . . .
H49A H 0.1308 0.7937 0.5708 0.535 Uiso 1 1 calc R U . . .
H49B H 0.0717 0.7781 0.5443 0.535 Uiso 1 1 calc R U . . .
C58 C 0.47729(3) 0.28775(2) 0.57566(2) 0.3439(7) Uani 1 1 d D U . . .
H58A H 0.4677 0.2705 0.6004 0.413 Uiso 1 1 calc R U . . .
H58B H 0.5151 0.2947 0.5870 0.413 Uiso 1 1 calc R U . . .
C68 C -0.16490(13) 0.34466(14) 0.01667(2) 0.32588(13) Uani 1 1 d D U . . .
H68A H -0.1352 0.3655 0.0120 0.391 Uiso 1 1 calc R U . . .
H68B H -0.1940 0.3721 0.0091 0.391 Uiso 1 1 calc R U . . .
N10 N 0.60201(9) 0.38907(11) 0.61411(9) 0.2489(12) Uani 1 1 d D . . . .
N1 N -0.11676(7) 0.68680(10) 0.11212(7) 0.2140(9) Uani 1 1 d . . . . .
C19 C -0.18033(14) 0.30077(5) -0.02298(2) 0.32655(13) Uani 1 1 d D U . . .
H19A H -0.1515 0.2735 -0.0115 0.392 Uiso 1 1 calc R U . . .
H19B H -0.2099 0.2826 -0.0161 0.392 Uiso 1 1 calc R U . . .
C1 C -0.10109(4) 0.73043(2) 0.12073(6) 0.1785(10) Uani 1 1 d D . . . .
C13 C -0.19515(2) 0.28372(3) -0.07289(2) 0.32685(16) Uani 1 1 d D U . . .
H13A H -0.1642 0.2932 -0.0820 0.392 Uiso 1 1 calc R U . . .
H13B H -0.1973 0.2417 -0.0732 0.392 Uiso 1 1 calc R U . . .
C83 C 0.10801(5) 0.82646(2) 0.50556(2) 0.6921(18) Uani 1 1 d D U . . .
H83A H 0.0925 0.8621 0.5113 1.038 Uiso 1 1 calc R U . . .
H83B H 0.0881 0.8118 0.4766 1.038 Uiso 1 1 calc R U . . .
H83C H 0.1439 0.8333 0.5061 1.038 Uiso 1 1 calc R U . . .
C97 C -0.24281(2) 0.30390(4) -0.11200(2) 0.3280(3) Uani 1 1 d D U . . .
H97A H -0.2556 0.2721 -0.1322 0.492 Uiso 1 1 calc R U . . .
H97B H -0.2321 0.3350 -0.1277 0.492 Uiso 1 1 calc R U . . .
H97C H -0.2705 0.3172 -0.1004 0.492 Uiso 1 1 calc R U . . .
C59 C 0.47217(5) 0.23734(2) 0.54227(2) 0.4928(6) Uani 1 1 d D U . . .
H59A H 0.4342 0.2395 0.5284 0.591 Uiso 1 1 calc R U . . .
H59B H 0.4864 0.2573 0.5211 0.591 Uiso 1 1 calc R U . . .
C89 C 0.48001(2) 0.17486(2) 0.52797(2) 0.5961(4) Uani 1 1 d D U . . .
H89A H 0.4463 0.1574 0.5268 0.715 Uiso 1 1 calc R U . . .
H89B H 0.5046 0.1597 0.5553 0.715 Uiso 1 1 calc R U . . .
C17 C 0.49537(2) 0.13925(2) 0.49213(2) 0.6583(3) Uani 1 1 d D U . . .
H17A H 0.4683 0.1436 0.4634 0.790 Uiso 1 1 calc R U . . .
H17B H 0.5285 0.1537 0.4891 0.790 Uiso 1 1 calc R U . . .
C3 C 0.50132(2) 0.07464(2) 0.50527(4) 0.6687(7) Uani 1 1 d D U . . .
H3A H 0.4850 0.0509 0.4791 0.802 Uiso 1 1 calc R U . . .
H3B H 0.4835 0.0669 0.5275 0.802 Uiso 1 1 calc R U . . .
C0AA C 0.56041(2) 0.05908(2) 0.52447(2) 0.7187(3) Uani 1 1 d D U . . .
H0AA H 0.5690 0.0535 0.4967 0.862 Uiso 1 1 calc R U . . .
H0AB H 0.5747 0.0971 0.5348 0.862 Uiso 1 1 calc R U . . .
C16 C 0.60319(2) 0.02049(2) 0.55603(2) 0.7524(3) Uani 1 1 d D U . . .
H16A H 0.6242 0.0114 0.5363 0.903 Uiso 1 1 calc R U . . .
H16B H 0.5826 -0.0144 0.5558 0.903 Uiso 1 1 calc R U . . .
C94 C 0.64562(3) 0.01365(2) 0.60194(2) 0.7723(4) Uani 1 1 d D U . . .
H94A H 0.6800 0.0215 0.5982 0.927 Uiso 1 1 calc R U . . .
H94B H 0.6394 0.0429 0.6221 0.927 Uiso 1 1 calc R U . . .
C1AA C 0.64779(11) -0.04613(2) 0.62446(2) 0.7515(18) Uani 1 1 d D U . . .
H1AA H 0.6799 -0.0493 0.6489 1.127 Uiso 1 1 calc R U . . .
H1AB H 0.6468 -0.0761 0.6029 1.127 Uiso 1 1 calc R U . . .
H1AC H 0.6180 -0.0503 0.6356 1.127 Uiso 1 1 calc R U . . .
Cl6 Cl 0.69300(7) 0.71863(10) 0.70592(6) 0.1491(4) Uani 0.25 1 d . U P D 2
F1 F 0.61092(10) 0.79910(14) 0.64874(11) 0.2852(4) Uani 0.75 1 d D U P A 2
F6A F 0.70227(10) 0.72776(13) 0.70251(11) 0.1483(4) Uani 0.25 1 d D U P D 1
Cl0 Cl -0.04088(9) 1.03229(8) 0.15155(6) 0.2392(4) Uani 0.5 1 d D U P C 1
Cl1 Cl 0.06102(6) 1.03685(6) 0.22771(5) 0.1840(3) Uani 0.5 1 d D U P B 2

loop_
_atom_site_aniso_label
_atom_site_aniso_U_11
_atom_site_aniso_U_22
_atom_site_aniso_U_33
_atom_site_aniso_U_23
_atom_site_aniso_U_13
_atom_site_aniso_U_12
S001 0.0991(2) 0.1706(4) 0.1501(3) -0.0021(3) -0.0364(2) 0.0084(3)
S002 0.1064(2) 0.1653(4) 0.1393(3) 0.0236(3) -0.0207(2) 0.0156(3)
S003 0.1408(3) 0.1637(4) 0.1539(4) 0.0147(3) -0.0165(3) 0.0301(3)
S004 0.1257(3) 0.1750(5) 0.1607(4) -0.0132(4) -0.0408(3) 0.0078(3)
S005 0.1930(5) 0.1716(5) 0.2497(7) -0.0250(5) -0.0628(5) 0.0187(5)
Cl 0.1885(5) 0.3670(6) 0.2847(6) -0.0313(6) 0.0492(5) 0.0007(5)
F 0.1869(6) 0.1661(6) 0.1760(6) -0.0155(6) 0.0252(6) -0.0055(6)
F009 0.2943(6) 0.2459(6) 0.1758(6) 0.0385(6) 0.0647(6) 0.0395(6)
O00A 0.1260(8) 0.1822(11) 0.1603(10) 0.0310(9) -0.0136(8) 0.0145(8)
O00B 0.1076(7) 0.1792(11) 0.1679(10) 0.0044(9) -0.0251(7) -0.0109(8)
N00C 0.1171(8) 0.1593(12) 0.1494(10) -0.0140(10) -0.0426(8) 0.0357(8)
N00D 0.1134(8) 0.1515(11) 0.1414(10) -0.0073(9) -0.0281(8) 0.0205(8)
C00E 0.1089(10) 0.1720(16) 0.1260(12) 0.0040(12) -0.0170(9) 0.0239(11)
C00F 0.0984(10) 0.290(2) 0.1607(14) 0.0792(14) -0.0263(10) 0.0385(13)
C00H 0.1032(10) 0.1627(15) 0.1402(13) 0.0029(12) -0.0256(10) -0.0054(11)
C00I 0.1371(13) 0.1573(16) 0.1505(15) 0.0117(13) 0.0003(12) -0.0083(13)
C00J 0.1042(9) 0.1656(15) 0.1311(12) 0.0121(12) -0.0132(9) 0.0259(10)
C00K 0.1267(12) 0.1668(16) 0.1444(14) -0.0086(13) -0.0346(11) 0.0224(12)
C00L 0.1074(10) 0.1583(15) 0.1305(12) 0.0147(11) -0.0144(10) -0.0049(11)
N00M 0.1790(15) 0.1531(14) 0.2277(19) -0.0110(14) -0.0546(14) 0.0316(12)
C00N 0.1134(10) 0.1601(15) 0.1543(14) 0.0277(12) -0.0145(11) 0.0253(11)
C00O 0.1119(11) 0.201(2) 0.1418(14) 0.0003(15) 0.0040(11) -0.0037(13)
C00P 0.1031(9) 0.1684(16) 0.1468(13) 0.0036(12) -0.0391(9) 0.0048(11)
C00Q 0.1074(11) 0.209(2) 0.1496(15) 0.0188(15) -0.0077(11) 0.0076(13)
C00R 0.1228(12) 0.212(2) 0.1488(15) 0.0384(14) -0.0157(12) 0.0228(13)
C00S 0.1023(10) 0.1871(18) 0.1417(13) 0.0215(13) -0.0301(10) -0.0047(11)
C00T 0.1283(13) 0.1625(17) 0.1907(19) -0.0117(16) -0.0261(13) 0.0141(13)
C00U 0.1313(12) 0.1624(16) 0.1614(15) -0.0103(13) -0.0502(11) 0.0349(11)
N00V 0.1736(14) 0.1744(16) 0.1981(16) -0.0141(14) -0.0633(12) 0.0108(13)
C00W 0.1233(11) 0.1555(15) 0.1589(14) -0.0119(13) -0.0404(11) 0.0169(11)
C00X 0.1260(11) 0.1581(15) 0.1421(13) -0.0220(12) -0.0319(11) 0.0230(11)
C00Y 0.1139(10) 0.1847(18) 0.1339(12) -0.0035(13) -0.0402(9) 0.0029(12)
C00Z 0.1377(14) 0.1619(16) 0.1552(15) 0.0301(13) 0.0006(13) 0.0082(13)
C010 0.1208(12) 0.2025(19) 0.1490(14) 0.0385(14) -0.0355(11) -0.0046(13)
C011 0.1069(10) 0.1733(16) 0.1400(13) 0.0257(12) -0.0134(10) 0.0229(11)
C012 0.2489(3) 0.3528(3) 0.25897(19) -0.0117(3) -0.0642(2) -0.0193(3)
C013 0.1163(11) 0.206(2) 0.1273(13) 0.0215(13) -0.0006(11) -0.0070(13)
C014 0.1661(17) 0.1790(19) 0.1758(18) 0.0140(17) 0.0188(15) -0.0139(16)
C015 0.1210(12) 0.1726(16) 0.1394(13) 0.0251(13) -0.0134(11) 0.0072(12)
C016 0.1133(10) 0.1760(17) 0.1501(14) -0.0106(14) -0.0354(10) 0.0203(12)
C017 0.1104(10) 0.1901(17) 0.1422(13) 0.0307(13) -0.0154(10) 0.0319(11)
C018 0.1092(11) 0.1949(18) 0.1494(13) 0.0529(12) -0.0256(10) -0.0066(12)
C019 0.1423(3) 0.1763(6) 0.2007(3) -0.0225(8) -0.08112(19) 0.0286(3)
C01A 0.1138(12) 0.230(2) 0.1483(15) 0.0299(15) -0.0187(11) 0.0033(14)
C01B 0.1230(12) 0.1869(19) 0.1727(16) 0.0014(16) -0.0398(12) 0.0202(13)
C01C 0.1279(12) 0.1878(18) 0.1378(14) -0.0004(13) -0.0153(11) 0.0372(12)
C01D 0.1472(15) 0.1701(18) 0.1514(16) 0.0029(14) -0.0026(13) 0.0081(14)
C01E 0.1468(14) 0.1821(19) 0.1634(16) -0.0278(15) -0.0321(13) 0.0213(14)
N01F 0.1638(15) 0.242(2) 0.276(2) 0.0809(17) -0.0640(15) 0.0173(15)
C01G 0.1577(15) 0.201(2) 0.2004(18) 0.0551(15) -0.0621(13) 0.0179(15)
C01H 0.1277(12) 0.1701(16) 0.1417(14) 0.0024(13) -0.0121(11) 0.0275(12)
C01I 0.1148(11) 0.1986(18) 0.1473(14) 0.0492(12) -0.0186(10) 0.0285(12)
C01J 0.1337(15) 0.240(3) 0.1677(18) 0.0066(19) 0.0071(14) 0.0117(17)
C01K 0.1327(12) 0.1642(16) 0.1709(16) -0.0223(14) -0.0455(12) 0.0320(12)
C01L 0.215(2) 0.1626(17) 0.1755(18) 0.0454(14) 0.0521(16) 0.0225(17)
C01N 0.1435(15) 0.226(2) 0.1430(15) -0.0065(16) 0.0098(13) 0.0064(16)
C01O 0.1573(8) 0.1854(4) 0.1634(4) 0.0141(3) -0.0320(3) 0.0403(6)
C01P 0.1687(18) 0.1575(18) 0.203(2) -0.0282(16) 0.0240(16) -0.0177(15)
C01Q 0.1099(11) 0.237(2) 0.1673(16) -0.0397(17) -0.0288(12) 0.0101(14)
C01R 0.1708(18) 0.200(2) 0.1530(16) 0.0284(16) 0.0167(14) 0.0073(18)
N01S 0.1323(12) 0.287(2) 0.1914(16) 0.0557(16) -0.0370(12) 0.0119(15)
C01T 0.1367(15) 0.278(3) 0.1660(18) -0.004(2) 0.0198(15) -0.0021(19)
C01U 0.191(2) 0.204(2) 0.199(2) 0.0399(18) 0.0522(17) 0.0116(19)
C01V 0.1570(3) 0.1917(2) 0.2364(2) 0.0004(6) -0.07216(18) 0.0061(4)
C01W 0.1402(11) 0.2300(8) 0.2214(4) -0.0272(4) 0.0181(4) -0.0293(7)
C01X 0.1355(14) 0.259(3) 0.1740(18) 0.0559(18) -0.0351(14) 0.0132(17)
C01Y 0.1655(3) 0.2274(8) 0.22561(17) 0.0595(3) -0.07035(14) -0.0593(8)
C01Z 0.1167(3) 0.3291(8) 0.2168(6) -0.0861(4) -0.0476(2) 0.0070(3)
C020 0.1437(3) 0.3956(3) 0.2213(6) -0.1174(3) -0.0298(2) 0.0183(3)
C021 0.2560(11) 0.18282(19) 0.2592(15) 0.0175(4) -0.1196(9) -0.0362(3)
C022 0.2504(2) 0.3535(2) 0.25961(18) -0.0121(2) -0.06338(17) -0.01900(17)
C024 0.2537(2) 0.35426(16) 0.2619(2) -0.01224(19) -0.0617(2) -0.01996(15)
C025 0.1497(3) 0.265(2) 0.32005(19) 0.0453(5) -0.01609(14) 0.0597(8)
C026 0.2190(3) 0.4039(3) 0.2491(6) -0.1396(3) 0.0265(2) -0.0052(2)
C027 0.2147(5) 0.1988(2) 0.3238(5) 0.0111(3) -0.1077(7) -0.0199(2)
C028 0.1814(9) 0.2587(3) 0.2305(5) -0.0371(4) -0.0073(4) -0.0512(4)
C029 0.2557(2) 0.35465(16) 0.2638(2) -0.0125(2) -0.0608(2) -0.02102(16)
C02A 0.2519(2) 0.35382(18) 0.26024(19) -0.01262(17) -0.0629(2) -0.01943(16)
C02B 0.2896(8) 0.18578(19) 0.3712(18) -0.0091(4) -0.1033(9) -0.0358(3)
C02C 0.2055(3) 0.357(2) 0.2985(2) 0.0677(5) -0.00900(18) 0.0105(5)
C02D 0.2370(8) 0.2353(3) 0.2872(4) 0.1271(3) 0.0035(3) 0.0168(3)
C02E 0.2611(8) 0.2181(2) 0.335(2) -0.0148(5) -0.0174(8) 0.0064(3)
C02G 0.2510(5) 0.3057(3) 0.2570(7) 0.0525(3) 0.0335(4) -0.0375(6)
C02J 0.2481(3) 0.480(2) 0.4440(3) 0.1042(8) 0.09706(19) 0.0486(5)
C20 0.2573(3) 0.5164(3) 0.4198(7) -0.2042(3) 0.0858(2) 0.0379(3)
C21 0.2581(2) 0.35511(16) 0.2659(2) -0.01231(18) -0.0591(2) -0.02171(17)
C23 0.2603(2) 0.35537(18) 0.26722(16) -0.01280(19) -0.0583(2) -0.02229(18)
C29 0.3434(5) 0.4364(7) 0.3029(14) 0.0857(6) -0.0254(4) 0.0398(4)
C30 0.4581(9) 0.2061(3) 0.525(3) 0.0273(8) -0.0021(8) -0.0061(4)
C37 0.3955(9) 0.1992(2) 0.469(2) -0.0465(5) 0.0318(8) 0.0089(3)
C49 0.3534(5) 0.5137(3) 0.4872(5) -0.2121(2) 0.1531(3) 0.0347(3)
C58 0.3895(17) 0.2480(2) 0.3946(5) 0.12550(19) 0.1195(11) 0.0607(4)
C68 0.2621(2) 0.3559(2) 0.26754(15) -0.01328(15) -0.0577(2) -0.0226(2)
N10 0.1634(14) 0.235(2) 0.255(2) 0.0489(17) -0.0768(13) 0.0200(14)
N1 0.1364(10) 0.2156(17) 0.2032(14) 0.0549(13) -0.0787(9) -0.0450(11)
C19 0.2634(2) 0.3564(2) 0.26806(14) -0.01361(17) -0.0570(2) -0.0228(2)
C1 0.1054(10) 0.239(2) 0.1400(13) 0.0434(14) -0.0403(9) -0.0001(13)
C13 0.2642(3) 0.3566(3) 0.26819(18) -0.0136(2) -0.0565(2) -0.0228(3)
C83 0.727(5) 0.5284(3) 0.7084(5) -0.0645(3) 0.0491(8) -0.1226(8)
C97 0.2663(5) 0.3573(6) 0.2682(3) -0.0134(5) -0.0569(3) -0.0226(5)
C59 0.4690(17) 0.3630(2) 0.6483(5) -0.04873(19) 0.1721(5) 0.0465(3)
C89 0.5097(11) 0.4312(2) 0.8176(4) -0.1307(2) 0.1565(3) 0.1173(3)
C17 0.5711(7) 0.5236(3) 0.8144(4) -0.2012(2) 0.1114(3) 0.1443(3)
C3 0.5995(3) 0.5289(3) 0.8168(18) -0.1963(4) 0.1235(6) 0.2089(3)
C0AA 0.6076(3) 0.6761(5) 0.8207(7) -0.1553(4) 0.1390(4) 0.2457(3)
C16 0.6041(4) 0.6894(6) 0.8959(4) -0.1306(3) 0.1259(3) 0.2439(3)
C94 0.5135(9) 0.7041(4) 0.9937(4) -0.1289(3) 0.0703(3) 0.2092(7)
C1AA 0.312(5) 0.7262(4) 1.0094(6) -0.1076(3) -0.1100(10) 0.1088(10)
Cl6 0.0998(5) 0.1986(6) 0.1283(5) -0.0428(5) 0.0037(5) -0.0329(5)
F1 0.1888(6) 0.3675(6) 0.2845(6) -0.0305(6) 0.0493(6) 0.0009(6)
F6A 0.0990(6) 0.1981(6) 0.1272(6) -0.0437(6) 0.0033(6) -0.0336(6)
Cl0 0.2940(6) 0.2456(6) 0.1748(5) 0.0376(5) 0.0662(5) 0.0400(6)
Cl1 0.1877(5) 0.1676(5) 0.1763(5) -0.0156(5) 0.0244(5) -0.0065(5)

loop_
_atom_type_symbol
_atom_type_description
_atom_type_scat_dispersion_real
_atom_type_scat_dispersion_imag
_atom_type_scat_source
C C 0.0181 0.0091 'International Tables Vol C Tables 4.2.6.8 and 6.1.1.4'
H H 0.0000 0.0000 'International Tables Vol C Tables 4.2.6.8 and 6.1.1.4'
Cl Cl 0.3639 0.7018 'International Tables Vol C Tables 4.2.6.8 and 6.1.1.4'
F F 0.0727 0.0534 'International Tables Vol C Tables 4.2.6.8 and 6.1.1.4'
N N 0.0311 0.0180 'International Tables Vol C Tables 4.2.6.8 and 6.1.1.4'
O O 0.0492 0.0322 'International Tables Vol C Tables 4.2.6.8 and 6.1.1.4'
S S 0.3331 0.5567 'International Tables Vol C Tables 4.2.6.8 and 6.1.1.4'

loop_
_geom_angle_atom_site_label_1
_geom_angle_atom_site_label_2
_geom_angle_atom_site_label_3
_geom_angle
_geom_angle_site_symmetry_1
_geom_angle_site_symmetry_3
_geom_angle_publ_flag
C00P S001 C00H 91.35(10) . . ?
C00E S002 C011 89.79(10) . . ?
C01H S003 C00N 90.00(9) . . ?
C00W S004 C01K 88.75(10) . . ?
N00M S005 N00V 100.68(11) . . ?
C00K N00C C016 106.08(17) . . ?
C00K N00C C019 132.31(15) . . ?
C016 N00C C019 120.54(17) . . ?
C00J N00D C00U 106.65(16) . . ?
C00J N00D C01B 116.41(16) . . ?
C00U N00D C01B 126.60(16) . . ?
C00J C00E S002 135.62(17) . . ?
C00N C00E S002 114.10(11) . . ?
C00N C00E C00J 110.25(17) . . ?
N10 C00F C00R 174.0(2) . . ?
C00S C00H S001 126.90(17) . . ?
C00Y C00H S001 111.99(14) . . ?
C00Y C00H C00S 121.11(16) . . ?
C00Z C00I C00O 108.90(19) . . ?
C014 C00I C00O 127.13(19) . . ?
C014 C00I C00Z 123.9(2) . . ?
N00D C00J C00E 136.54(19) . . ?
N00D C00J C01H 110.89(15) . . ?
C01H C00J C00E 112.26(18) . . ?
N00C C00K C00U 132.98(19) . . ?
N00C C00K C00X 110.00(16) . . ?
C00X C00K C00U 116.9(2) . . ?
C00S C00L C00O 127.62(17) . . ?
C00S C00L C015 125.09(17) . . ?
C015 C00L C00O 106.98(19) . . ?
C00T N00M S005 106.42(16) . . ?
C00E C00N S003 114.12(8) . . ?
C00E C00N C017 111.45(14) . . ?
C017 C00N S003 134.34(14) . . ?
O00B C00O C00I 127.2(2) . . ?
O00B C00O C00L 125.4(2) . . ?
C00I C00O C00L 107.48(16) . . ?
C00W C00P S001 114.12(14) . . ?
C00W C00P C016 106.86(19) . . ?
C016 C00P S001 138.94(16) . . ?
C00R C00Q C018 130.4(2) . . ?
C00R C00Q C01A 122.50(17) . . ?
C01A C00Q C018 107.0(2) . . ?
C00Q C00R C00F 122.13(13) . . ?
C00Q C00R C01X 127.77(17) . . ?
C01X C00R C00F 109.97(15) . . ?
C00H C00S H00S 113.0 . . ?
C00L C00S C00H 134.08(17) . . ?
C00L C00S H00S 113.0 . . ?
N00M C00T C01C 127.5(2) . . ?
N00M C00T C01E 115.5(2) . . ?
C01C C00T C01E 116.7(2) . . ?
N00D C00U C00K 131.4(2) . . ?
N00D C00U C01C 109.59(16) . . ?
C01C C00U C00K 118.87(18) . . ?
C01E N00V S005 106.98(15) . . ?
C00P C00W S004 115.16(14) . . ?
C00Y C00W S004 134.31(16) . . ?
C00Y C00W C00P 110.23(19) . . ?
C00K C00X C01K 105.10(19) . . ?
C01E C00X C00K 123.13(18) . . ?
C01E C00X C01K 131.18(19) . . ?
C00H C00Y C00W 112.27(16) . . ?
C00H C00Y C012 123.70(18) . . ?
C00W C00Y C012 124.0(2) . . ?
C00I C00Z C015 109.59(19) . . ?
C00I C00Z C01R 117.5(2) . . ?
C01R C00Z C015 132.94(19) . . ?
C015 C010 C01G 125.24(15) . . ?
C015 C010 C1 124.13(12) . . ?
C01G C010 C1 110.62(13) . . ?
C017 C011 S002 112.98(11) . . ?
C017 C011 C01I 120.52(18) . . ?
C01I C011 S002 126.47(18) . . ?
C00Y C012 H01A 109.2 . . ?
C00Y C012 H01B 109.2 . . ?
C00Y C012 C022 112.03(11) . . ?
H01A C012 H01B 107.9 . . ?
C022 C012 H01A 109.2 . . ?
C022 C012 H01B 109.2 . . ?
O00A C013 C018 128.9(2) . . ?
O00A C013 C01D 124.7(2) . . ?
C018 C013 C01D 106.36(17) . . ?
C00I C014 H014 120.0 . . ?
C00I C014 C01U 119.9(2) . . ?
C01U C014 H014 120.0 . . ?
C00L C015 C00Z 107.00(16) . . ?
C010 C015 C00L 128.97(19) . . ?
C010 C015 C00Z 123.99(17) . . ?
N00C C016 C00P 134.1(2) . . ?
C01K C016 N00C 111.40(19) . . ?
C01K C016 C00P 114.52(17) . . ?
C00N C017 C01O 119.97(10) . . ?
C011 C017 C00N 111.68(12) . . ?
C011 C017 C01O 128.24(10) . . ?
C00Q C018 C013 107.44(19) . . ?
C01I C018 C00Q 126.6(2) . . ?
C01I C018 C013 125.89(17) . . ?
N00C C019 H01C 107.9 . . ?
N00C C019 H01D 107.9 . . ?
H01C C019 H01D 107.2 . . ?
C01V C019 N00C 117.8(2) . . ?
C01V C019 H01C 107.9 . . ?
C01V C019 H01D 107.9 . . ?
C01D C01A C00Q 109.77(18) . . ?
C01D C01A C01J 117.1(3) . . ?
C01J C01A C00Q 133.1(2) . . ?
N00D C01B H01E 108.0 . . ?
N00D C01B H01F 108.0 . . ?
N00D C01B C01Q 117.08(16) . . ?
H01E C01B H01F 107.3 . . ?
C01Q C01B H01E 108.0 . . ?
C01Q C01B H01F 108.0 . . ?
C00T C01C C01H 130.1(2) . . ?
C00U C01C C00T 122.83(18) . . ?
C00U C01C C01H 106.89(19) . . ?
C01A C01D C013 109.4(2) . . ?
C01N C01D C013 127.1(2) . . ?
C01N C01D C01A 123.3(2) . . ?
N00V C01E C00T 110.3(2) . . ?
N00V C01E C00X 128.98(19) . . ?
C00X C01E C00T 120.7(2) . . ?
N01F C01G C010 178.1(3) . . ?
C00J C01H S003 113.24(13) . . ?
C00J C01H C01C 105.95(19) . . ?
C01C C01H S003 140.80(19) . . ?
C011 C01I H01I 112.7 . . ?
C018 C01I C011 134.5(2) . . ?
C018 C01I H01I 112.7 . . ?
C01A C01J H01J 120.6 . . ?
C01T C01J C01A 118.9(2) . . ?
C01T C01J H01J 120.6 . . ?
C00X C01K S004 138.00(19) . . ?
C016 C01K S004 114.61(16) . . ?
C016 C01K C00X 107.32(18) . . ?
C01R C01L F009 120.9(3) . . ?
C01R C01L Cl0 118.5(2) . . ?
C01U C01L F009 110.5(2) . . ?
C01U C01L C01R 126.6(2) . . ?
C01U C01L Cl0 114.7(2) . . ?
C01D C01N H01N 121.3 . . ?
C01D C01N C01P 117.4(2) . . ?
C01P C01N H01N 121.3 . . ?
C017 C01O H01G 109.7 . . ?
C017 C01O H01H 109.7 . . ?
C017 C01O C02D 109.68(7) . . ?
H01G C01O H01H 108.2 . . ?
C02D C01O H01G 109.7 . . ?
C02D C01O H01H 109.7 . . ?
C01N C01P Cl 122.8(2) . . ?
C01N C01P F1 115.9(2) . . ?
C01T C01P Cl 116.7(2) . . ?
C01T C01P C01N 120.3(3) . . ?
C01T C01P F1 123.7(2) . . ?
C01B C01Q H01Q 106.7 . . ?
C01W C01Q C01B 109.25(11) . . ?
C01W C01Q H01Q 106.7 . . ?
C01Z C01Q C01B 109.57(15) . . ?
C01Z C01Q H01Q 106.7 . . ?
C01Z C01Q C01W 117.39(14) . . ?
C00Z C01R H01R 121.0 . . ?
C01L C01R C00Z 118.1(2) . . ?
C01L C01R H01R 121.0 . . ?
C01J C01T C01P 122.8(2) . . ?
C01J C01T Cl6 119.4(2) . . ?
C01J C01T F6A 124.4(2) . . ?
C01P C01T Cl6 117.1(3) . . ?
C01P C01T F6A 112.8(2) . . ?
C014 C01U F 134.3(2) . . ?
C014 C01U Cl1 118.3(2) . . ?
C01L C01U F 111.6(2) . . ?
C01L C01U C014 113.9(3) . . ?
C01L C01U Cl1 127.2(2) . . ?
C019 C01V H01V 107.8 . . ?
C019 C01V C01Y 112.61(11) . . ?
C019 C01V C027 114.17(12) . . ?
C01Y C01V H01V 107.8 . . ?
C01Y C01V C027 106.33(7) . . ?
C027 C01V H01V 107.8 . . ?
C01Q C01W H01K 107.7 . . ?
C01Q C01W H01L 107.7 . . ?
H01K C01W H01L 107.1 . . ?
C028 C01W C01Q 118.55(5) . . ?
C028 C01W H01K 107.7 . . ?
C028 C01W H01L 107.7 . . ?
N01S C01X C00R 176.7(3) . . ?
C01V C01Y H01M 107.7 . . ?
C01V C01Y H01O 107.7 . . ?
H01M C01Y H01O 107.1 . . ?
C025 C01Y C01V 118.64(4) . . ?
C025 C01Y H01M 107.7 . . ?
C025 C01Y H01O 107.7 . . ?
C01Q C01Z H01P 108.3 . . ?
C01Q C01Z H01S 108.3 . . ?
C01Q C01Z C020 115.7(2) . . ?
H01P C01Z H01S 107.4 . . ?
C020 C01Z H01P 108.3 . . ?
C020 C01Z H01S 108.3 . . ?
C01Z C020 H02A 109.5 . . ?
C01Z C020 H02B 109.5 . . ?
C01Z C020 C026 110.86(15) . . ?
H02A C020 H02B 108.1 . . ?
C026 C020 H02A 109.5 . . ?
C026 C020 H02B 109.5 . . ?
H02C C021 H02D 106.9 . . ?
C027 C021 H02C 107.4 . . ?
C027 C021 H02D 107.4 . . ?
C027 C021 C02B 119.69(4) . . ?
C02B C021 H02C 107.4 . . ?
C02B C021 H02D 107.4 . . ?
C012 C022 H02E 110.4 . . ?
C012 C022 H02F 110.4 . . ?
C012 C022 C02A 106.56(7) . . ?
H02E C022 H02F 108.6 . . ?
C02A C022 H02E 110.4 . . ?
C02A C022 H02F 110.4 . . ?
H02G C024 H02H 108.0 . . ?
C029 C024 H02G 109.4 . . ?
C029 C024 H02H 109.4 . . ?
C02A C024 H02G 109.4 . . ?
C02A C024 H02H 109.4 . . ?
C02A C024 C029 111.34(3) . . ?
C01Y C025 H02I 107.8 . . ?
C01Y C025 H02J 107.8 . . ?
C01Y C025 C02C 117.95(4) . . ?
H02I C025 H02J 107.2 . . ?
C02C C025 H02I 107.8 . . ?
C02C C025 H02J 107.8 . . ?
C020 C026 H02K 108.7 . . ?
C020 C026 H02L 108.7 . . ?
H02K C026 H02L 107.6 . . ?
C20 C026 C020 114.18(6) . . ?
C20 C026 H02K 108.7 . . ?
C20 C026 H02L 108.7 . . ?
C01V C027 H02M 108.3 . . ?
C01V C027 H02N 108.3 . . ?
C021 C027 C01V 116.11(4) . . ?
C021 C027 H02M 108.3 . . ?
C021 C027 H02N 108.3 . . ?
H02M C027 H02N 107.4 . . ?
C01W C028 H02O 109.0 . . ?
C01W C028 H02P 109.0 . . ?
C01W C028 C02G 112.84(3) . . ?
H02O C028 H02P 107.8 . . ?
C02G C028 H02O 109.0 . . ?
C02G C028 H02P 109.0 . . ?
C024 C029 H02Q 109.4 . . ?
C024 C029 H02R 109.4 . . ?
H02Q C029 H02R 108.0 . . ?
C21 C029 C024 111.22(4) . . ?
C21 C029 H02Q 109.4 . . ?
C21 C029 H02R 109.4 . . ?
C022 C02A C024 119.15(4) . . ?
C022 C02A H02S 107.5 . . ?
C022 C02A H02T 107.5 . . ?
C024 C02A H02S 107.5 . . ?
C024 C02A H02T 107.5 . . ?
H02S C02A H02T 107.0 . . ?
C021 C02B H02U 108.6 . . ?
C021 C02B H02V 108.6 . . ?
H02U C02B H02V 107.6 . . ?
C02E C02B C021 114.71(4) . . ?
C02E C02B H02U 108.6 . . ?
C02E C02B H02V 108.6 . . ?
C025 C02C H02W 109.6 . . ?
C025 C02C H02X 109.6 . . ?
C025 C02C C02J 110.19(4) . . ?
H02W C02C H02X 108.1 . . ?
C02J C02C H02W 109.6 . . ?
C02J C02C H02X 109.6 . . ?
C01O C02D H02Y 110.9 . . ?
C01O C02D H 110.9 . . ?
C01O C02D C58 104.20(4) . . ?
H02Y C02D H 108.9 . . ?
C58 C02D H02Y 110.9 . . ?
C58 C02D H 110.9 . . ?
C02B C02E H02Z 110.7 . . ?
C02B C02E HA 110.7 . . ?
H02Z C02E HA 108.8 . . ?
C37 C02E C02B 105.21(4) . . ?
C37 C02E H02Z 110.7 . . ?
C37 C02E HA 110.7 . . ?
C028 C02G H02 108.2 . . ?
C028 C02G HB 108.2 . . ?
H02 C02G HB 107.3 . . ?
C29 C02G C028 116.41(4) . . ?
C29 C02G H02 108.2 . . ?
C29 C02G HB 108.2 . . ?
C02C C02J H1 109.5 . . ?
C02C C02J HC 109.5 . . ?
C02C C02J HD 109.5 . . ?
H1 C02J HC 109.5 . . ?
H1 C02J HD 109.5 . . ?
HC C02J HD 109.5 . . ?
C026 C20 H20A 105.5 . . ?
C026 C20 H20B 105.5 . . ?
C026 C20 C49 127.41(4) . . ?
H20A C20 H20B 106.0 . . ?
C49 C20 H20A 105.5 . . ?
C49 C20 H20B 105.5 . . ?
C029 C21 H21A 102.8 . . ?
C029 C21 H21B 102.8 . . ?
C029 C21 C23 137.21(5) . . ?
H21A C21 H21B 105.0 . . ?
C23 C21 H21A 102.8 . . ?
C23 C21 H21B 102.8 . . ?
C21 C23 H23A 109.8 . . ?
C21 C23 H23B 109.8 . . ?
C21 C23 C68 109.58(13) . . ?
H23A C23 H23B 108.2 . . ?
C68 C23 H23A 109.8 . . ?
C68 C23 H23B 109.8 . . ?
C02G C29 H29A 109.5 . . ?
C02G C29 H29B 109.5 . . ?
C02G C29 H29C 109.5 . . ?
H29A C29 H29B 109.5 . . ?
H29A C29 H29C 109.5 . . ?
H29B C29 H29C 109.5 . . ?
H30A C30 H30B 109.5 . . ?
H30A C30 H30C 109.5 . . ?
H30B C30 H30C 109.5 . . ?
C37 C30 H30A 109.5 . . ?
C37 C30 H30B 109.5 . . ?
C37 C30 H30C 109.5 . . ?
C02E C37 C30 103.98(4) . . ?
C02E C37 H37A 111.0 . . ?
C02E C37 H37B 111.0 . . ?
C30 C37 H37A 111.0 . . ?
C30 C37 H37B 111.0 . . ?
H37A C37 H37B 109.0 . . ?
C20 C49 H49A 110.3 . . ?
C20 C49 H49B 110.3 . . ?
C20 C49 C83 107.32(4) . . ?
H49A C49 H49B 108.5 . . ?
C83 C49 H49A 110.3 . . ?
C83 C49 H49B 110.3 . . ?
C02D C58 H58A 104.0 . . ?
C02D C58 H58B 104.0 . . ?
C02D C58 C59 132.96(4) . . ?
H58A C58 H58B 105.5 . . ?
C59 C58 H58A 104.0 . . ?
C59 C58 H58B 104.0 . . ?
C23 C68 H68A 103.4 . . ?
C23 C68 H68B 103.4 . . ?
C23 C68 C19 135.2(2) . . ?
H68A C68 H68B 105.2 . . ?
C19 C68 H68A 103.4 . . ?
C19 C68 H68B 103.4 . . ?
C68 C19 H19A 98.0 . . ?
C68 C19 H19B 98.0 . . ?
H19A C19 H19B 103.7 . . ?
C13 C19 C68 153.90(13) . . ?
C13 C19 H19A 98.0 . . ?
C13 C19 H19B 98.0 . . ?
N1 C1 C010 175.57(14) . . ?
C19 C13 H13A 105.2 . . ?
C19 C13 H13B 105.2 . . ?
H13A C13 H13B 105.9 . . ?
C97 C13 C19 128.56(12) . . ?
C97 C13 H13A 105.2 . . ?
C97 C13 H13B 105.2 . . ?
C49 C83 H83A 109.5 . . ?
C49 C83 H83B 109.5 . . ?
C49 C83 H83C 109.5 . . ?
H83A C83 H83B 109.5 . . ?
H83A C83 H83C 109.5 . . ?
H83B C83 H83C 109.5 . . ?
C13 C97 H97A 109.5 . . ?
C13 C97 H97B 109.5 . . ?
C13 C97 H97C 109.5 . . ?
H97A C97 H97B 109.5 . . ?
H97A C97 H97C 109.5 . . ?
H97B C97 H97C 109.5 . . ?
C58 C59 H59A 97.5 . . ?
C58 C59 H59B 97.5 . . ?
H59A C59 H59B 103.6 . . ?
C89 C59 C58 155.50(4) . . ?
C89 C59 H59A 97.5 . . ?
C89 C59 H59B 97.5 . . ?
C59 C89 H89A 101.2 . . ?
C59 C89 H89B 101.2 . . ?
C59 C89 C17 142.95(4) . . ?
H89A C89 H89B 104.5 . . ?
C17 C89 H89A 101.2 . . ?
C17 C89 H89B 101.2 . . ?
C89 C17 H17A 109.6 . . ?
C89 C17 H17B 109.6 . . ?
H17A C17 H17B 108.1 . . ?
C3 C17 C89 110.45(5) . . ?
C3 C17 H17A 109.6 . . ?
C3 C17 H17B 109.6 . . ?
C17 C3 H3A 109.7 . . ?
C17 C3 H3B 109.7 . . ?
C17 C3 C0AA 109.81(4) . . ?
H3A C3 H3B 108.2 . . ?
C0AA C3 H3A 109.7 . . ?
C0AA C3 H3B 109.7 . . ?
C3 C0AA H0AA 99.7 . . ?
C3 C0AA H0AB 99.7 . . ?
H0AA C0AA H0AB 104.1 . . ?
C16 C0AA C3 148.03(6) . . ?
C16 C0AA H0AA 99.7 . . ?
C16 C0AA H0AB 99.7 . . ?
C0AA C16 H16A 99.9 . . ?
C0AA C16 H16B 99.9 . . ?
C0AA C16 C94 147.57(5) . . ?
H16A C16 H16B 104.2 . . ?
C94 C16 H16A 99.9 . . ?
C94 C16 H16B 99.9 . . ?
C16 C94 H94A 108.4 . . ?
C16 C94 H94B 108.4 . . ?
H94A C94 H94B 107.4 . . ?
C1AA C94 C16 115.67(7) . . ?
C1AA C94 H94A 108.4 . . ?
C1AA C94 H94B 108.4 . . ?
C94 C1AA H1AA 109.5 . . ?
C94 C1AA H1AB 109.5 . . ?
C94 C1AA H1AC 109.5 . . ?
H1AA C1AA H1AB 109.5 . . ?
H1AA C1AA H1AC 109.5 . . ?
H1AB C1AA H1AC 109.5 . . ?

loop_
_geom_bond_atom_site_label_1
_geom_bond_atom_site_label_2
_geom_bond_distance
_geom_bond_site_symmetry_2
_geom_bond_publ_flag
S001 C00H 1.7602(17) . ?
S001 C00P 1.674(2) . ?
S002 C00E 1.704(2) . ?
S002 C011 1.737(2) . ?
S003 C00N 1.7325(16) . ?
S003 C01H 1.719(2) . ?
S004 C00W 1.731(2) . ?
S004 C01K 1.748(2) . ?
S005 N00M 1.616(2) . ?
S005 N00V 1.626(2) . ?
Cl C01P 1.727(3) . ?
F C01U 1.605(4) . ?
F009 C01L 1.540(4) . ?
O00A C013 1.222(2) . ?
O00B C00O 1.240(2) . ?
N00C C00K 1.350(3) . ?
N00C C016 1.366(2) . ?
N00C C019 1.459(3) . ?
N00D C00J 1.374(2) . ?
N00D C00U 1.384(2) . ?
N00D C01B 1.474(3) . ?
C00E C00J 1.431(2) . ?
C00E C00N 1.389(3) . ?
C00F C00R 1.5396(6) . ?
C00F N10 1.208(3) . ?
C00H C00S 1.417(3) . ?
C00H C00Y 1.399(3) . ?
C00I C00O 1.431(3) . ?
C00I C00Z 1.399(3) . ?
C00I C014 1.377(3) . ?
C00J C01H 1.392(3) . ?
C00K C00U 1.485(3) . ?
C00K C00X 1.401(3) . ?
C00L C00O 1.486(3) . ?
C00L C00S 1.368(3) . ?
C00L C015 1.442(3) . ?
N00M C00T 1.320(3) . ?
C00N C017 1.4089(10) . ?
C00P C00W 1.441(3) . ?
C00P C016 1.454(3) . ?
C00Q C00R 1.317(3) . ?
C00Q C018 1.472(3) . ?
C00Q C01A 1.457(4) . ?
C00R C01X 1.392(3) . ?
C00S H00S 0.9300 . ?
C00T C01C 1.421(3) . ?
C00T C01E 1.450(3) . ?
C00U C01C 1.400(3) . ?
N00V C01E 1.372(3) . ?
C00W C00Y 1.428(3) . ?
C00X C01E 1.381(3) . ?
C00X C01K 1.405(3) . ?
C00Y C012 1.505(2) . ?
C00Z C015 1.461(3) . ?
C00Z C01R 1.407(3) . ?
C010 C015 1.349(2) . ?
C010 C01G 1.421(3) . ?
C010 C1 1.5397(6) . ?
C011 C017 1.386(2) . ?
C011 C01I 1.451(2) . ?
C012 H01A 0.9700 . ?
C012 H01B 0.9700 . ?
C012 C022 1.5399(6) . ?
C013 C018 1.478(3) . ?
C013 C01D 1.474(3) . ?
C014 H014 0.9300 . ?
C014 C01U 1.452(4) . ?
C016 C01K 1.336(3) . ?
C017 C01O 1.5398(5) . ?
C018 C01I 1.333(3) . ?
C019 H01C 0.9700 . ?
C019 H01D 0.9700 . ?
C019 C01V 1.277(3) . ?
C01A C01D 1.396(3) . ?
C01A C01J 1.414(3) . ?
C01B H01E 0.9700 . ?
C01B H01F 0.9700 . ?
C01B C01Q 1.557(3) . ?
C01C C01H 1.423(3) . ?
C01D C01N 1.358(4) . ?
N01F C01G 1.166(3) . ?
C01I H01I 0.9300 . ?
C01J H01J 0.9300 . ?
C01J C01T 1.341(4) . ?
C01L C01R 1.390(4) . ?
C01L C01U 1.393(4) . ?
C01L Cl0 1.529(3) . ?
C01N H01N 0.9300 . ?
C01N C01P 1.387(3) . ?
C01O H01G 0.9700 . ?
C01O H01H 0.9700 . ?
C01O C02D 1.5398(5) . ?
C01P C01T 1.364(4) . ?
C01P F1 1.722(4) . ?
C01Q H01Q 0.9800 . ?
C01Q C01W 1.5398(6) . ?
C01Q C01Z 1.486(3) . ?
C01R H01R 0.9300 . ?
N01S C01X 1.183(3) . ?
C01T Cl6 1.496(3) . ?
C01T F6A 1.697(3) . ?
C01U Cl1 1.620(3) . ?
C01V H01V 0.9800 . ?
C01V C01Y 1.5400(4) . ?
C01V C027 1.5401(5) . ?
C01W H01K 0.9700 . ?
C01W H01L 0.9700 . ?
C01W C028 1.5398(5) . ?
C01Y H01M 0.9700 . ?
C01Y H01O 0.9700 . ?
C01Y C025 1.5398(5) . ?
C01Z H01P 0.9700 . ?
C01Z H01S 0.9700 . ?
C01Z C020 1.490(3) . ?
C020 H02A 0.9700 . ?
C020 H02B 0.9700 . ?
C020 C026 1.5401(5) . ?
C021 H02C 0.9700 . ?
C021 H02D 0.9700 . ?
C021 C027 1.5400(5) . ?
C021 C02B 1.5400(5) . ?
C022 H02E 0.9700 . ?
C022 H02F 0.9700 . ?
C022 C02A 1.5402(5) . ?
C024 H02G 0.9700 . ?
C024 H02H 0.9700 . ?
C024 C029 1.5400(5) . ?
C024 C02A 1.5401(5) . ?
C025 H02I 0.9700 . ?
C025 H02J 0.9700 . ?
C025 C02C 1.5398(5) . ?
C026 H02K 0.9700 . ?
C026 H02L 0.9700 . ?
C026 C20 1.5398(5) . ?
C027 H02M 0.9700 . ?
C027 H02N 0.9700 . ?
C028 H02O 0.9700 . ?
C028 H02P 0.9700 . ?
C028 C02G 1.5404(4) . ?
C029 H02Q 0.9700 . ?
C029 H02R 0.9700 . ?
C029 C21 1.5397(5) . ?
C02A H02S 0.9700 . ?
C02A H02T 0.9700 . ?
C02B H02U 0.9700 . ?
C02B H02V 0.9700 . ?
C02B C02E 1.5400(5) . ?
C02C H02W 0.9700 . ?
C02C H02X 0.9700 . ?
C02C C02J 1.5403(6) . ?
C02D H02Y 0.9700 . ?
C02D H 0.9700 . ?
C02D C58 1.5402(5) . ?
C02E H02Z 0.9700 . ?
C02E HA 0.9700 . ?
C02E C37 1.5397(5) . ?
C02G H02 0.9700 . ?
C02G HB 0.9700 . ?
C02G C29 1.5401(5) . ?
C02J H1 0.9600 . ?
C02J HC 0.9600 . ?
C02J HD 0.9600 . ?
C20 H20A 0.9700 . ?
C20 H20B 0.9700 . ?
C20 C49 1.5398(5) . ?
C21 H21A 0.9700 . ?
C21 H21B 0.9700 . ?
C21 C23 1.5396(5) . ?
C23 H23A 0.9700 . ?
C23 H23B 0.9700 . ?
C23 C68 1.5400(5) . ?
C29 H29A 0.9600 . ?
C29 H29B 0.9600 . ?
C29 H29C 0.9600 . ?
C30 H30A 0.9600 . ?
C30 H30B 0.9600 . ?
C30 H30C 0.9600 . ?
C30 C37 1.5400(5) . ?
C37 H37A 0.9700 . ?
C37 H37B 0.9700 . ?
C49 H49A 0.9700 . ?
C49 H49B 0.9700 . ?
C49 C83 1.5400(6) . ?
C58 H58A 0.9700 . ?
C58 H58B 0.9700 . ?
C58 C59 1.5403(5) . ?
C68 H68A 0.9700 . ?
C68 H68B 0.9700 . ?
C68 C19 1.556(2) . ?
N1 C1 1.090(2) . ?
C19 H19A 0.9700 . ?
C19 H19B 0.9700 . ?
C19 C13 1.5402(5) . ?
C13 H13A 0.9700 . ?
C13 H13B 0.9700 . ?
C13 C97 1.5397(6) . ?
C83 H83A 0.9600 . ?
C83 H83B 0.9600 . ?
C83 H83C 0.9600 . ?
C97 H97A 0.9600 . ?
C97 H97B 0.9600 . ?
C97 H97C 0.9600 . ?
C59 H59A 0.9700 . ?
C59 H59B 0.9700 . ?
C59 C89 1.5402(5) . ?
C89 H89A 0.9700 . ?
C89 H89B 0.9700 . ?
C89 C17 1.5400(6) . ?
C17 H17A 0.9700 . ?
C17 H17B 0.9700 . ?
C17 C3 1.5400(5) . ?
C3 H3A 0.9700 . ?
C3 H3B 0.9700 . ?
C3 C0AA 1.5399(4) . ?
C0AA H0AA 0.9700 . ?
C0AA H0AB 0.9700 . ?
C0AA C16 1.5401(5) . ?
C16 H16A 0.9700 . ?
C16 H16B 0.9700 . ?
C16 C94 1.5401(5) . ?
C94 H94A 0.9700 . ?
C94 H94B 0.9700 . ?
C94 C1AA 1.5401(6) . ?
C1AA H1AA 0.9600 . ?
C1AA H1AB 0.9600 . ?
C1AA H1AC 0.9600 . ?

loop_
_geom_torsion_atom_site_label_1
_geom_torsion_atom_site_label_2
_geom_torsion_atom_site_label_3
_geom_torsion_atom_site_label_4
_geom_torsion
_geom_torsion_site_symmetry_1
_geom_torsion_site_symmetry_2
_geom_torsion_site_symmetry_3
_geom_torsion_site_symmetry_4
_geom_torsion_publ_flag
S001 C00H C00S C00L -1.0(4) . . . . ?
S001 C00H C00Y C00W -0.5(3) . . . . ?
S001 C00H C00Y C012 177.81(15) . . . . ?
S001 C00P C00W S004 -176.80(13) . . . . ?
S001 C00P C00W C00Y -2.2(3) . . . . ?
S001 C00P C016 N00C -3.9(5) . . . . ?
S001 C00P C016 C01K 178.1(2) . . . . ?
S002 C00E C00J N00D 1.4(5) . . . . ?
S002 C00E C00J C01H 174.2(2) . . . . ?
S002 C00E C00N S003 -176.62(9) . . . . ?
S002 C00E C00N C017 0.32(18) . . . . ?
S002 C011 C017 C00N 0.0(2) . . . . ?
S002 C011 C017 C01O 176.29(12) . . . . ?
S002 C011 C01I C018 -0.3(4) . . . . ?
S003 C00N C017 C011 175.88(12) . . . . ?
S003 C00N C017 C01O -0.74(18) . . . . ?
S004 C00W C00Y C00H 174.8(2) . . . . ?
S004 C00W C00Y C012 -3.5(4) . . . . ?
S005 N00M C00T C01C 176.0(2) . . . . ?
S005 N00M C00T C01E 1.9(3) . . . . ?
S005 N00V C01E C00T -2.0(3) . . . . ?
S005 N00V C01E C00X 176.6(3) . . . . ?
Cl C01P C01T C01J -177.3(3) . . . . ?
Cl C01P C01T F6A 1.4(4) . . . . ?
F009 C01L C01R C00Z -163.7(3) . . . . ?
F009 C01L C01U C014 166.9(3) . . . . ?
F009 C01L C01U Cl1 -21.9(5) . . . . ?
O00A C013 C018 C00Q 178.0(2) . . . . ?
O00A C013 C018 C01I -4.2(4) . . . . ?
O00A C013 C01D C01A -178.4(2) . . . . ?
O00A C013 C01D C01N -4.0(5) . . . . ?
N00C C00K C00U N00D -1.1(5) . . . . ?
N00C C00K C00U C01C -176.7(3) . . . . ?
N00C C00K C00X C01E 175.2(2) . . . . ?
N00C C00K C00X C01K 3.2(3) . . . . ?
N00C C016 C01K S004 178.16(17) . . . . ?
N00C C016 C01K C00X 0.6(3) . . . . ?
N00C C019 C01V C01Y 58.1(2) . . . . ?
N00C C019 C01V C027 179.50(13) . . . . ?
N00D C00J C01H S003 178.66(16) . . . . ?
N00D C00J C01H C01C -1.7(3) . . . . ?
N00D C00U C01C C00T -176.3(2) . . . . ?
N00D C00U C01C C01H -1.3(3) . . . . ?
N00D C01B C01Q C01W 52.85(17) . . . . ?
N00D C01B C01Q C01Z -177.27(17) . . . . ?
C00E S002 C011 C017 0.13(18) . . . . ?
C00E S002 C011 C01I 178.0(2) . . . . ?
C00E C00J C01H S003 4.0(3) . . . . ?
C00E C00J C01H C01C -176.4(2) . . . . ?
C00E C00N C017 C011 -0.21(19) . . . . ?
C00E C00N C017 C01O -176.83(13) . . . . ?
C00H S001 C00P C00W 1.65(19) . . . . ?
C00H S001 C00P C016 -174.5(3) . . . . ?
C00H C00Y C012 C022 91.3(2) . . . . ?
C00I C00Z C015 C00L 0.2(3) . . . . ?
C00I C00Z C015 C010 178.2(2) . . . . ?
C00I C00Z C01R C01L 0.5(4) . . . . ?
C00I C014 C01U F -178.7(3) . . . . ?
C00I C014 C01U C01L -4.2(4) . . . . ?
C00I C014 C01U Cl1 -176.2(2) . . . . ?
C00J N00D C00U C00K -175.7(3) . . . . ?
C00J N00D C00U C01C 0.3(3) . . . . ?
C00J N00D C01B C01Q -98.10(19) . . . . ?
C00J C00E C00N S003 1.6(2) . . . . ?
C00J C00E C00N C017 178.57(15) . . . . ?
C00K N00C C016 C00P -176.7(3) . . . . ?
C00K N00C C016 C01K 1.4(3) . . . . ?
C00K N00C C019 C01V 62.7(3) . . . . ?
C00K C00U C01C C00T 0.2(4) . . . . ?
C00K C00U C01C C01H 175.2(2) . . . . ?
C00K C00X C01E C00T 0.9(4) . . . . ?
C00K C00X C01E N00V -177.5(3) . . . . ?
C00K C00X C01K S004 -178.9(3) . . . . ?
C00K C00X C01K C016 -2.2(3) . . . . ?
N00M S005 N00V C01E 2.9(2) . . . . ?
N00M C00T C01C C00U 178.9(3) . . . . ?
N00M C00T C01C C01H 5.1(5) . . . . ?
N00M C00T C01E N00V 0.1(4) . . . . ?
N00M C00T C01E C00X -178.6(3) . . . . ?
C00N S003 C01H C00J -2.53(18) . . . . ?
C00N S003 C01H C01C 178.0(3) . . . . ?
C00N C00E C00J N00D -176.3(2) . . . . ?
C00N C00E C00J C01H -3.5(3) . . . . ?
C00N C017 C01O C02D -88.74(12) . . . . ?
C00O C00I C00Z C015 0.9(3) . . . . ?
C00O C00I C00Z C01R -179.6(2) . . . . ?
C00O C00I C014 C01U -178.8(3) . . . . ?
C00O C00L C00S C00H 7.3(4) . . . . ?
C00O C00L C015 C00Z -1.2(3) . . . . ?
C00O C00L C015 C010 -179.0(2) . . . . ?
C00P S001 C00H C00S 179.4(2) . . . . ?
C00P S001 C00H C00Y -0.67(19) . . . . ?
C00P C00W C00Y C00H 1.6(3) . . . . ?
C00P C00W C00Y C012 -176.64(18) . . . . ?
C00P C016 C01K S004 -3.3(3) . . . . ?
C00P C016 C01K C00X 179.1(2) . . . . ?
C00Q C018 C01I C011 178.8(3) . . . . ?
C00Q C01A C01D C013 1.0(3) . . . . ?
C00Q C01A C01D C01N -173.7(3) . . . . ?
C00Q C01A C01J C01T 174.2(3) . . . . ?
C00R C00Q C018 C013 176.8(2) . . . . ?
C00R C00Q C018 C01I -1.0(5) . . . . ?
C00R C00Q C01A C01D -177.8(2) . . . . ?
C00R C00Q C01A C01J 3.1(5) . . . . ?
C00S C00H C00Y C00W 179.5(2) . . . . ?
C00S C00H C00Y C012 -2.2(3) . . . . ?
C00S C00L C00O O00B -5.3(4) . . . . ?
C00S C00L C00O C00I 175.7(2) . . . . ?
C00S C00L C015 C00Z -175.3(2) . . . . ?
C00S C00L C015 C010 6.9(4) . . . . ?
C00T C01C C01H S003 -4.2(5) . . . . ?
C00T C01C C01H C00J 176.4(3) . . . . ?
C00U N00D C00J C00E 173.8(3) . . . . ?
C00U N00D C00J C01H 0.9(3) . . . . ?
C00U N00D C01B C01Q 42.0(3) . . . . ?
C00U C00K C00X C01E -7.8(4) . . . . ?
C00U C00K C00X C01K -179.9(2) . . . . ?
C00U C01C C01H S003 -178.7(3) . . . . ?
C00U C01C C01H C00J 1.8(3) . . . . ?
N00V S005 N00M C00T -2.8(2) . . . . ?
C00W S004 C01K C00X 179.5(3) . . . . ?
C00W S004 C01K C016 3.0(2) . . . . ?
C00W C00P C016 N00C 179.8(3) . . . . ?
C00W C00P C016 C01K 1.7(3) . . . . ?
C00W C00Y C012 C022 -90.7(3) . . . . ?
C00X C00K C00U N00D -177.1(2) . . . . ?
C00X C00K C00U C01C 7.2(4) . . . . ?
C00Y C00H C00S C00L 179.1(3) . . . . ?
C00Y C012 C022 C02A 167.75(15) . . . . ?
C00Z C00I C00O O00B 179.3(3) . . . . ?
C00Z C00I C00O C00L -1.7(3) . . . . ?
C00Z C00I C014 C01U 3.8(4) . . . . ?
C011 S002 C00E C00J -177.9(3) . . . . ?
C011 S002 C00E C00N -0.26(16) . . . . ?
C011 C017 C01O C02D 95.26(18) . . . . ?
C012 C022 C02A C024 -55.32(10) . . . . ?
C013 C018 C01I C011 1.4(5) . . . . ?
C013 C01D C01N C01P -178.1(3) . . . . ?
C014 C00I C00O O00B 1.6(5) . . . . ?
C014 C00I C00O C00L -179.4(3) . . . . ?
C014 C00I C00Z C015 178.7(3) . . . . ?
C014 C00I C00Z C01R -1.9(4) . . . . ?
C015 C00L C00O O00B -179.2(2) . . . . ?
C015 C00L C00O C00I 1.8(3) . . . . ?
C015 C00L C00S C00H -179.9(3) . . . . ?
C015 C00Z C01R C01L 179.8(3) . . . . ?
C016 N00C C00K C00U -179.1(3) . . . . ?
C016 N00C C00K C00X -2.8(3) . . . . ?
C016 N00C C019 C01V -103.6(2) . . . . ?
C016 C00P C00W S004 0.6(3) . . . . ?
C016 C00P C00W C00Y 175.1(2) . . . . ?
C017 C011 C01I C018 177.4(3) . . . . ?
C017 C01O C02D C58 170.82(5) . . . . ?
C018 C00Q C00R C00F 9.3(4) . . . . ?
C018 C00Q C00R C01X -175.3(3) . . . . ?
C018 C00Q C01A C01D -0.4(3) . . . . ?
C018 C00Q C01A C01J -179.5(3) . . . . ?
C018 C013 C01D C01A -1.2(3) . . . . ?
C018 C013 C01D C01N 173.2(3) . . . . ?
C019 N00C C00K C00U 13.1(5) . . . . ?
C019 N00C C00K C00X -170.6(2) . . . . ?
C019 N00C C016 C00P -7.2(4) . . . . ?
C019 N00C C016 C01K 170.9(2) . . . . ?
C019 C01V C01Y C025 -177.54(14) . . . . ?
C019 C01V C027 C021 -64.23(13) . . . . ?
C01A C00Q C00R C00F -174.0(2) . . . . ?
C01A C00Q C00R C01X 1.4(4) . . . . ?
C01A C00Q C018 C013 -0.3(3) . . . . ?
C01A C00Q C018 C01I -178.1(3) . . . . ?
C01A C01D C01N C01P -4.4(4) . . . . ?
C01A C01J C01T C01P 3.3(5) . . . . ?
C01A C01J C01T Cl6 173.4(2) . . . . ?
C01A C01J C01T F6A -175.2(3) . . . . ?
C01B N00D C00J C00E -38.7(4) . . . . ?
C01B N00D C00J C01H 148.4(2) . . . . ?
C01B N00D C00U C00K 41.1(4) . . . . ?
C01B N00D C00U C01C -142.9(2) . . . . ?
C01B C01Q C01W C028 71.77(10) . . . . ?
C01B C01Q C01Z C020 179.42(16) . . . . ?
C01C C00T C01E N00V -174.7(2) . . . . ?
C01C C00T C01E C00X 6.6(4) . . . . ?
C01D C013 C018 C00Q 0.9(3) . . . . ?
C01D C013 C018 C01I 178.7(2) . . . . ?
C01D C01A C01J C01T -4.8(4) . . . . ?
C01D C01N C01P Cl 177.4(2) . . . . ?
C01D C01N C01P C01T 2.5(5) . . . . ?
C01D C01N C01P F1 -173.3(3) . . . . ?
C01E C00T C01C C00U -7.0(4) . . . . ?
C01E C00T C01C C01H 179.2(3) . . . . ?
C01E C00X C01K S004 9.9(5) . . . . ?
C01E C00X C01K C016 -173.4(3) . . . . ?
C01G C010 C015 C00L -178.5(3) . . . . ?
C01G C010 C015 C00Z 4.0(4) . . . . ?
C01H S003 C00N C00E 0.46(14) . . . . ?
C01H S003 C00N C017 -175.55(13) . . . . ?
C01I C011 C017 C00N -177.95(18) . . . . ?
C01I C011 C017 C01O -1.7(3) . . . . ?
C01J C01A C01D C013 -179.7(2) . . . . ?
C01J C01A C01D C01N 5.6(4) . . . . ?
C01K S004 C00W C00P -1.9(2) . . . . ?
C01K S004 C00W C00Y -174.8(3) . . . . ?
C01K C00X C01E C00T 170.7(3) . . . . ?
C01K C00X C01E N00V -7.8(5) . . . . ?
C01N C01P C01T C01J -2.1(5) . . . . ?
C01N C01P C01T Cl6 -172.4(3) . . . . ?
C01N C01P C01T F6A 176.5(3) . . . . ?
C01O C02D C58 C59 -58.45(9) . . . . ?
C01Q C01W C028 C02G -158.13(7) . . . . ?
C01Q C01Z C020 C026 -168.78(14) . . . . ?
C01R C00Z C015 C00L -179.1(3) . . . . ?
C01R C00Z C015 C010 -1.1(5) . . . . ?
C01R C01L C01U F 178.9(3) . . . . ?
C01R C01L C01U C014 3.1(5) . . . . ?
C01R C01L C01U Cl1 174.3(3) . . . . ?
C01U C01L C01R C00Z -1.4(5) . . . . ?
C01V C01Y C025 C02C 168.87(8) . . . . ?
C01W C01Q C01Z C020 -55.3(2) . . . . ?
C01W C028 C02G C29 151.69(5) . . . . ?
C01Y C01V C027 C021 60.56(9) . . . . ?
C01Y C025 C02C C02J 170.85(8) . . . . ?
C01Z C01Q C01W C028 -53.71(15) . . . . ?
C01Z C020 C026 C20 172.55(12) . . . . ?
C020 C026 C20 C49 -177.59(5) . . . . ?
C021 C02B C02E C37 -169.91(6) . . . . ?
C024 C029 C21 C23 -172.75(8) . . . . ?
C026 C20 C49 C83 53.05(7) . . . . ?
C027 C01V C01Y C025 56.71(11) . . . . ?
C027 C021 C02B C02E -174.22(7) . . . . ?
C029 C024 C02A C022 -178.98(4) . . . . ?
C029 C21 C23 C68 28.33(18) . . . . ?
C02A C024 C029 C21 168.80(5) . . . . ?
C02B C021 C027 C01V 164.27(7) . . . . ?
C02B C02E C37 C30 179.37(6) . . . . ?
C02D C58 C59 C89 -170.86(17) . . . . ?
C21 C23 C68 C19 156.5(3) . . . . ?
C23 C68 C19 C13 -177.2(5) . . . . ?
C58 C59 C89 C17 -136.28(17) . . . . ?
C68 C19 C13 C97 -60.5(7) . . . . ?
C1 C010 C015 C00L 0.7(4) . . . . ?
C1 C010 C015 C00Z -176.7(2) . . . . ?
C59 C89 C17 C3 172.26(8) . . . . ?
C89 C17 C3 C0AA -102.04(8) . . . . ?
C17 C3 C0AA C16 151.52(9) . . . . ?
C3 C0AA C16 C94 -98.12(13) . . . . ?
C0AA C16 C94 C1AA 138.51(13) . . . . ?
F1 C01P C01T C01J 173.4(3) . . . . ?
F1 C01P C01T Cl6 3.1(4) . . . . ?
Cl0 C01L C01R C00Z 172.5(3) . . . . ?
Cl0 C01L C01U F 4.9(4) . . . . ?
Cl0 C01L C01U C014 -170.9(3) . . . . ?

loop_
_smtbx_masks_void_nr
_smtbx_masks_void_average_x
_smtbx_masks_void_average_y
_smtbx_masks_void_average_z
_smtbx_masks_void_volume
_smtbx_masks_void_count_electrons
_smtbx_masks_void_content
1 0.000 0.297 0.250 664.4 154.5 ?
2 0.000 0.703 0.750 664.4 154.4 ?
3 0.500 0.203 0.750 664.4 154.4 ?
4 0.500 0.797 0.250 664.4 154.5 ?
